data_7063421
loop_
_publ_author_name
'Ouyang, Tao'
'Chen, Xu'
'Chen, Shanshan'
'Li, Yanqiang'
'Shang, Xiaoying'
'Bai, Zhiyong'
'Jiang, Ningtao'
'Yan, Zhishuo'
'Luo, Junhua'
'Zhao, Sangen'

_publ_section_title
;
 A nonlinear optical crystal with deep-ultraviolet transparency and
 appropriate birefringence achieved using \p-conjugated confined
 [B3O3F4(OH)]2&#x2212;
;
_journal_issue 35
_journal_name_full 'New Journal of Chemistry'
_journal_page_first 15281
_journal_page_last 15286
_journal_paper_doi 10.1039/D4NJ02834A
_journal_volume 48
_journal_year 2024
_chemical_formula_moiety 'B3 F4 H K2 O4'
_chemical_formula_sum 'B3 F4 H K2 O4'
_chemical_formula_weight 251.64
_space_group_crystal_system orthorhombic
_space_group_IT_number 40
_space_group_name_Hall 'A 2 -2a'
_space_group_name_H-M_alt 'A m a 2'
_atom_sites_solution_hydrogens difmap
_atom_sites_solution_primary dual
_audit_creation_date 2024-01-26
_audit_creation_method
;
Olex2 1.3
(compiled 2020.11.12 svn.r5f609507 for OlexSys, GUI svn.r6408)
;
_audit_update_record
;
2024-05-06 deposited with the CCDC.	2024-08-08 downloaded from the CCDC.
;
_cell_angle_alpha 90
_cell_angle_beta 90
_cell_angle_gamma 90
_cell_formula_units_Z 24
_cell_length_a 25.9308(5)
_cell_length_b 22.5853(4)
_cell_length_c 7.46320(10)
_cell_measurement_reflns_used 4670
_cell_measurement_temperature 293(2)
_cell_measurement_theta_max 76.3290
_cell_measurement_theta_min 3.9090
_cell_volume 4370.86(13)
_computing_cell_refinement 'CrysAlisPro 1.171.42.90a (Rigaku OD, 2023)'
_computing_data_collection 'CrysAlisPro 1.171.42.90a (Rigaku OD, 2023)'
_computing_data_reduction 'CrysAlisPro 1.171.42.90a (Rigaku OD, 2023)'
_computing_molecular_graphics 'Olex2 1.3 (Dolomanov et al., 2009)'
_computing_publication_material 'Olex2 1.3 (Dolomanov et al., 2009)'
_computing_structure_refinement 'SHELXL 2018/3 (Sheldrick, 2015)'
_computing_structure_solution 'SHELXT 2014/5 (Sheldrick, 2014)'
_diffrn_ambient_temperature 293(2)
_diffrn_detector 'Hybrid Pixel Array Detector'
_diffrn_detector_area_resol_mean 10.0000
_diffrn_detector_type HyPix
_diffrn_measured_fraction_theta_full 0.990
_diffrn_measured_fraction_theta_max 0.960
_diffrn_measurement_details
;
List of Runs (angles in degrees, time in seconds):

  # Type    Start    End  Width  t~exp~   \w     \q     \k     \f   Frames
#--------------------------------------------------------------------------
  1  \w    -97.00 -37.00   0.50    2.11    -- -106.00 114.00  -1.00  120
  2  \w    -61.00 -35.00   0.50    0.53    --  -46.49 114.00  -1.00   52
  3  \w   -177.00-140.00   0.50    2.11    -- -106.00 -15.00 -30.00   74
  4  \w   -134.00 -89.00   0.50    2.11    -- -106.00 -15.00 -30.00   90
  5  \w    -70.00 -44.00   0.50    2.11    -- -106.00  61.00-120.00   52
  6  \w    -68.00 -34.00   0.50    2.11    -- -106.00  61.00-150.00   68
  7  \w    -68.00 -34.00   0.50    2.11    -- -106.00  61.00-180.00   68
  8  \w    -27.00  29.00   0.50    0.53    --  -46.49  19.00-180.00  112
  9  \w      5.00  80.00   0.50    0.53    --   46.49-114.00 -91.00  150
 10  \w     39.00  80.00   0.50    2.11    --  107.95-114.00 -91.00   82
 11  \w     35.00  70.00   0.50    2.11    --  107.95 -61.00 -30.00   70
 12  \w     35.00  71.00   0.50    2.11    --  107.95 -61.00 -60.00   72
 13  \w    104.00 130.00   0.50    2.11    --  107.95 114.00  -1.00   52
;
_diffrn_measurement_device 'four-circle diffractometer'
_diffrn_measurement_device_type 'XtaLAB Synergy, Single source at home/near, HyPix'
_diffrn_measurement_method '\w scans'
_diffrn_orient_matrix_type 'CrysAlisPro convention (1999,Acta A55,543-557)'
_diffrn_orient_matrix_UB_11 0.1310817000
_diffrn_orient_matrix_UB_12 0.0252029000
_diffrn_orient_matrix_UB_13 0.0403013000
_diffrn_orient_matrix_UB_21 0.1421401000
_diffrn_orient_matrix_UB_22 0.0085330000
_diffrn_orient_matrix_UB_23 -0.0424146000
_diffrn_orient_matrix_UB_31 -0.0721043000
_diffrn_orient_matrix_UB_32 0.0628023000
_diffrn_orient_matrix_UB_33 -0.0104383000
_diffrn_radiation_monochromator mirror
_diffrn_radiation_probe x-ray
_diffrn_radiation_type 'Cu K\a'
_diffrn_radiation_wavelength 1.54184
_diffrn_reflns_av_R_equivalents 0.0236
_diffrn_reflns_av_unetI/netI 0.0339
_diffrn_reflns_Laue_measured_fraction_full 0.990
_diffrn_reflns_Laue_measured_fraction_max 0.960
_diffrn_reflns_limit_h_max 29
_diffrn_reflns_limit_h_min -32
_diffrn_reflns_limit_k_max 21
_diffrn_reflns_limit_k_min -27
_diffrn_reflns_limit_l_max 8
_diffrn_reflns_limit_l_min -9
_diffrn_reflns_number 7457
_diffrn_reflns_point_group_measured_fraction_full 0.734
_diffrn_reflns_point_group_measured_fraction_max 0.697
_diffrn_reflns_theta_full 67.684
_diffrn_reflns_theta_max 76.598
_diffrn_reflns_theta_min 3.409
_diffrn_source 'micro-focus sealed X-ray tube'
_diffrn_source_type 'PhotonJet (Cu) X-ray Source'
_exptl_absorpt_coefficient_mu 12.153
_exptl_absorpt_correction_T_max 1.00000
_exptl_absorpt_correction_T_min 0.62683
_exptl_absorpt_correction_type multi-scan
_exptl_absorpt_process_details
;
CrysAlisPro 1.171.42.90a (Rigaku Oxford Diffraction, 2023)
Empirical absorption correction using spherical harmonics,
implemented in SCALE3 ABSPACK scaling algorithm.
;
_exptl_crystal_colour 'clear light colourless'
_exptl_crystal_colour_lustre clear
_exptl_crystal_colour_modifier light
_exptl_crystal_colour_primary colourless
_exptl_crystal_density_diffrn 2.294
_exptl_crystal_description plate
_exptl_crystal_F_000 2928
_refine_diff_density_max 0.697
_refine_diff_density_min -0.511
_refine_diff_density_rms 0.091
_refine_ls_abs_structure_details
;
 Refined as an inversion twin.
;
_refine_ls_abs_structure_Flack 0.076(19)
_refine_ls_extinction_method none
_refine_ls_goodness_of_fit_ref 1.060
_refine_ls_hydrogen_treatment refxyz
_refine_ls_matrix_type full
_refine_ls_number_parameters 398
_refine_ls_number_reflns 3271
_refine_ls_number_restraints 20
_refine_ls_restrained_S_all 1.123
_refine_ls_R_factor_all 0.0407
_refine_ls_R_factor_gt 0.0375
_refine_ls_shift/su_max 0.001
_refine_ls_shift/su_mean 0.000
_refine_ls_structure_factor_coef Fsqd
_refine_ls_weighting_details 'w=1/[\s^2^(Fo^2^)+(0.0709P)^2^+2.1329P] where P=(Fo^2^+2Fc^2^)/3'
_refine_ls_weighting_scheme calc
_refine_ls_wR_factor_gt 0.1070
_refine_ls_wR_factor_ref 0.1097
_reflns_Friedel_coverage 0.344
_reflns_Friedel_fraction_full 0.432
_reflns_Friedel_fraction_max 0.388
_reflns_number_gt 2987
_reflns_number_total 3271
_reflns_threshold_expression 'I > 2\s(I)'
_cod_data_source_file d4nj02834a2.cif
_cod_data_source_block Compound
_cod_depositor_comments 'Adding full bibliography for 7063421.cif.'
_cod_original_formula_sum 'B3 H F4 K2 O4'
_cod_database_code 7063421
_shelx_shelxl_version_number 2018/3
_chemical_oxdiff_formula 'K B O F'
_chemical_oxdiff_usercomment 'K B O F'
_shelx_space_group_comment
;
The symmetry employed for this shelxl refinement is uniquely defined
by the following loop, which should always be used as a source of
symmetry information in preference to the above space-group names.
They are only intended as comments.
;
_reflns_odcompleteness_completeness 98.65
_reflns_odcompleteness_iscentric 1
_reflns_odcompleteness_theta 66.97
_olex2_refinement_description
;
1. Twinned data refinement
 Scales: 0.924(19)
 0.076(19)
2. Restrained distances
 O15-H4
 0.85 with sigma of 0.02
 H2-O7
 0.85 with sigma of 0.02
 O11-H3
 0.85 with sigma of 0.02
 H1-O3
 0.85 with sigma of 0.02
 H3_$1-O16_$1
 1.85 with sigma of 0.02
 H1_$2-O6_$2
 1.85 with sigma of 0.02
 F10-B8
 1.6 with sigma of 0.02
3. Rigid bond restraints
 B8, B7, B9
 with sigma for 1-2 distances of 0.01 and sigma for 1-3 distances of 0.01
 F5, F6, F2, F1
 with sigma for 1-2 distances of 0.01 and sigma for 1-3 distances of 0.01
4. Uiso/Uaniso restraints and constraints
Uanis(F6) \\sim Ueq, Uanis(F5) \\sim Ueq: with sigma of 0.01 and sigma for
terminal atoms of 0.02
5. Others
 Fixed Sof: F10(0.5) B8(0.5)
 Fixed Uiso: H1(0.06)
;
_olex2_submission_special_instructions 'No special instructions were received'
_oxdiff_exptl_absorpt_empirical_details
;
Empirical correction (ABSPACK) includes:
- Absorption correction using spherical harmonics
- Frame scaling
;
_oxdiff_exptl_absorpt_empirical_full_max 1.658
_oxdiff_exptl_absorpt_empirical_full_min 0.656

loop_
_space_group_symop_operation_xyz
'x, y, z'
'-x, -y, z'
'x+1/2, -y, z'
'-x+1/2, y, z'
'x, y+1/2, z+1/2'
'-x, -y+1/2, z+1/2'
'x+1/2, -y+1/2, z+1/2'
'-x+1/2, y+1/2, z+1/2'

loop_
_atom_site_label
_atom_site_type_symbol
_atom_site_fract_x
_atom_site_fract_y
_atom_site_fract_z
_atom_site_U_iso_or_equiv
_atom_site_adp_type
_atom_site_occupancy
_atom_site_site_symmetry_order
_atom_site_calc_flag
_atom_site_refinement_flags_posn
_atom_site_refinement_flags_adp
_atom_site_refinement_flags_occupancy
_atom_site_disorder_assembly
_atom_site_disorder_group
K1 K 0.500000 0.500000 0.8610(2) 0.0290(4) Uani 1 2 d S T P . .
K4 K 0.750000 0.66894(5) 0.8159(3) 0.0268(3) Uani 1 2 d S T P A .
K6 K 0.66870(4) 0.82750(4) -0.10593(19) 0.0309(3) Uani 1 1 d . . . . .
K7 K 0.83277(4) 0.99737(4) 0.3693(2) 0.0298(3) Uani 1 1 d . . . . .
K2 K 0.49510(4) 0.83326(4) 0.88235(18) 0.0305(3) Uani 1 1 d . . . . .
K5 K 0.66308(4) 0.66686(4) 0.3498(2) 0.0303(3) Uani 1 1 d . . . . .
K3 K 0.57874(6) 0.82864(5) 1.4354(2) 0.0476(4) Uani 1 1 d . . . . .
F13 F 0.70636(10) 1.09401(11) -0.4357(5) 0.0292(6) Uani 1 1 d . . . . .
F11 F 0.750000 0.78088(17) 0.6791(6) 0.0297(9) Uani 1 2 d S T P . .
F8 F 0.58354(10) 0.71666(13) 0.5651(5) 0.0302(6) Uani 1 1 d . . . . .
F4 F 0.62576(11) 0.40038(12) 0.6783(5) 0.0337(7) Uani 1 1 d . . . . .
F3 F 0.53807(11) 0.40166(12) 0.6749(5) 0.0338(7) Uani 1 1 d . . . . .
F2 F 0.53814(12) 0.42314(14) 0.1391(5) 0.0421(8) Uani 1 1 d . . . . .
F1 F 0.62454(13) 0.42276(14) 0.1336(6) 0.0455(8) Uani 1 1 d . . . . .
O2 O 0.58300(11) 0.48771(14) 0.5978(5) 0.0254(7) Uani 1 1 d . . . . .
O8 O 0.58053(12) 0.66381(14) 1.0868(6) 0.0270(8) Uani 1 1 d . . . . .
O1 O 0.58282(12) 0.40224(12) 0.4015(5) 0.0235(7) Uani 1 1 d . . . . .
F12 F 0.79318(13) 1.07186(14) 0.1034(6) 0.0469(9) Uani 1 1 d . . . . .
O13 O 0.750000 1.09326(18) -0.1618(8) 0.0265(10) Uani 1 2 d S T P . .
F7 F 0.65699(11) 0.70702(17) 0.7238(7) 0.0533(10) Uani 1 1 d . . . . .
O15 O 0.750000 0.9116(2) -0.2254(9) 0.0356(12) Uani 1 2 d DS T P . .
O11 O 0.750000 0.9298(2) 0.2509(8) 0.0310(11) Uani 1 2 d DS T P . .
O3 O 0.58390(13) 0.58338(15) 0.4675(6) 0.0315(8) Uani 1 1 d D . . . .
O9 O 0.750000 0.7509(2) 0.3778(8) 0.0309(11) Uani 1 2 d S T P . .
F9 F 0.70723(15) 0.73919(14) 0.1023(6) 0.0530(10) Uani 1 1 d . . . . .
O4 O 0.58257(14) 0.50095(16) 0.2820(6) 0.0358(10) Uani 1 1 d . . . . .
O7 O 0.58358(12) 0.56449(14) 0.9816(6) 0.0284(8) Uani 1 1 d D . . . .
O14 O 0.750000 1.00754(19) -0.3588(7) 0.0275(10) Uani 1 2 d S T P . .
O10 O 0.750000 0.8536(2) 0.4616(8) 0.0333(12) Uani 1 2 d S T P . .
O5 O 0.58361(14) 0.74382(13) 0.8690(6) 0.0286(7) Uani 1 1 d . . . . .
O6 O 0.58961(15) 0.64148(15) 0.7791(6) 0.0349(9) Uani 1 1 d . . . . .
O12 O 0.750000 0.82862(18) 0.1520(8) 0.0269(11) Uani 1 2 d S T P . .
O16 O 0.750000 0.9947(2) -0.0424(8) 0.0375(13) Uani 1 2 d S T P . .
F5 F 0.5963(2) 0.76003(17) 1.1716(6) 0.0877(16) Uani 1 1 d . U . . .
B9 B 0.750000 0.8696(3) 0.2858(11) 0.0206(14) Uani 1 2 d S T P A .
B11 B 0.750000 1.0716(3) -0.3398(11) 0.0202(14) Uani 1 2 d S T P . .
F6 F 0.51705(17) 0.7343(2) 1.0715(9) 0.108(2) Uani 1 1 d . U . . .
B5 B 0.60196(17) 0.7035(2) 0.7406(8) 0.0245(10) Uani 1 1 d . . . . .
B3 B 0.58333(17) 0.5222(2) 0.4518(9) 0.0237(12) Uani 1 1 d . . . . .
B12 B 0.750000 0.9721(3) -0.2095(12) 0.0251(16) Uani 1 2 d S T P . .
B1 B 0.58220(19) 0.4380(3) 0.2478(9) 0.0260(11) Uani 1 1 d . . . . .
B10 B 0.750000 1.0575(3) -0.0057(12) 0.0233(14) Uani 1 2 d S T P . .
B6 B 0.58446(17) 0.6242(2) 0.9524(8) 0.0237(11) Uani 1 1 d . . . . .
B7 B 0.750000 0.7654(3) 0.1929(13) 0.0318(18) Uani 1 2 d S T P A .
B2 B 0.58267(17) 0.4241(2) 0.5789(9) 0.0216(11) Uani 1 1 d . . . . .
F10 F 0.67710(19) 0.7978(3) 0.5151(11) 0.0422(15) Uani 0.5 1 d D . P . .
B4 B 0.5708(2) 0.7252(2) 1.0435(9) 0.0322(12) Uani 1 1 d . . . . .
B8 B 0.7335(3) 0.7944(4) 0.5038(16) 0.024(2) Uani 0.5 1 d D . P A 2
H3 H 0.750000 0.939(2) 0.142(4) 0.013(16) Uiso 1 2 d DS . P . .
H4 H 0.750000 0.900(6) -0.334(7) 0.11(6) Uiso 1 2 d DS . P . .
H2 H 0.576(4) 0.543(5) 1.072(13) 0.17(6) Uiso 1 1 d D . . . .
H1 H 0.585(2) 0.594(3) 0.576(5) 0.060 Uiso 1 1 d D U . . .

loop_
_atom_site_aniso_label
_atom_site_aniso_U_11
_atom_site_aniso_U_22
_atom_site_aniso_U_33
_atom_site_aniso_U_23
_atom_site_aniso_U_13
_atom_site_aniso_U_12
K1 0.0282(6) 0.0249(6) 0.0341(10) 0.000 0.000 -0.0002(4)
K4 0.0326(6) 0.0191(6) 0.0289(9) 0.0038(6) 0.000 0.000
K6 0.0300(5) 0.0274(5) 0.0354(9) -0.0024(5) -0.0024(5) 0.0038(3)
K7 0.0296(5) 0.0251(5) 0.0346(6) -0.0045(4) 0.0013(3) 0.0019(3)
K2 0.0298(5) 0.0265(5) 0.0352(8) 0.0018(4) -0.0034(5) -0.0051(3)
K5 0.0300(4) 0.0297(5) 0.0311(8) 0.0005(4) 0.0015(5) 0.0033(3)
K3 0.0880(10) 0.0238(5) 0.0310(8) -0.0004(5) 0.0043(6) 0.0048(5)
F13 0.0341(12) 0.0237(12) 0.0299(17) 0.0020(13) -0.0073(12) 0.0031(10)
F11 0.0415(19) 0.0259(19) 0.022(2) 0.0052(17) 0.000 0.000
F8 0.0400(14) 0.0277(13) 0.0227(16) 0.0047(13) -0.0048(11) -0.0024(10)
F4 0.0406(13) 0.0279(13) 0.0325(17) 0.0019(13) -0.0141(13) 0.0044(11)
F3 0.0388(14) 0.0294(13) 0.0331(18) 0.0011(13) 0.0087(13) -0.0056(11)
F2 0.0547(18) 0.0367(15) 0.0348(19) -0.0025(15) -0.0188(16) -0.0016(13)
F1 0.0519(17) 0.0446(17) 0.040(2) -0.0041(16) 0.0185(16) -0.0025(13)
O2 0.0451(17) 0.0138(14) 0.0173(18) -0.0021(13) 0.0001(13) -0.0011(11)
O8 0.0410(18) 0.0195(16) 0.021(2) 0.0013(13) 0.0010(14) 0.0037(11)
O1 0.0401(15) 0.0140(13) 0.0166(17) -0.0024(13) -0.0029(14) 0.0005(11)
F12 0.0603(19) 0.0405(16) 0.040(2) -0.0017(16) -0.0251(18) 0.0008(14)
O13 0.045(2) 0.0138(18) 0.021(2) 0.0008(19) 0.000 0.000
F7 0.0294(13) 0.076(2) 0.054(2) -0.004(2) -0.0037(15) 0.0009(14)
O15 0.067(3) 0.0110(19) 0.028(3) -0.001(2) 0.000 0.000
O11 0.053(3) 0.018(2) 0.022(3) 0.004(2) 0.000 0.000
O3 0.061(2) 0.0128(14) 0.021(2) 0.0016(14) -0.0016(16) -0.0021(12)
O9 0.053(3) 0.017(2) 0.023(3) -0.0022(19) 0.000 0.000
F9 0.087(2) 0.0360(16) 0.036(2) 0.0035(15) -0.0175(19) -0.0226(16)
O4 0.070(3) 0.0180(18) 0.019(2) 0.0022(15) -0.0009(16) -0.0025(13)
O7 0.0459(18) 0.0171(15) 0.0222(19) 0.0029(14) -0.0030(14) -0.0015(11)
O14 0.049(3) 0.0143(19) 0.020(2) -0.0005(19) 0.000 0.000
O10 0.063(3) 0.019(2) 0.018(3) 0.000(2) 0.000 0.000
O5 0.0469(16) 0.0149(13) 0.0239(19) 0.0024(15) 0.0036(12) -0.0006(13)
O6 0.070(2) 0.0175(18) 0.0171(18) -0.0001(15) 0.0000(17) -0.0002(14)
O12 0.046(3) 0.016(2) 0.019(3) 0.0005(17) 0.000 0.000
O16 0.080(4) 0.014(2) 0.018(3) 0.001(2) 0.000 0.000
F5 0.202(5) 0.0320(18) 0.029(2) -0.0097(16) -0.011(3) -0.004(2)
B9 0.029(3) 0.014(3) 0.019(4) 0.004(3) 0.000 0.000
B11 0.031(3) 0.015(3) 0.015(4) 0.003(3) 0.000 0.000
F6 0.066(2) 0.118(4) 0.138(5) 0.091(4) 0.062(3) 0.061(3)
B5 0.028(2) 0.025(3) 0.021(3) 0.002(2) 0.000(2) -0.0038(18)
B3 0.032(2) 0.019(3) 0.019(3) 0.001(2) -0.0008(19) 0.0014(16)
B12 0.044(3) 0.012(3) 0.020(4) 0.001(3) 0.000 0.000
B1 0.042(3) 0.016(2) 0.020(3) -0.001(2) 0.000(2) -0.0023(17)
B10 0.038(3) 0.016(3) 0.016(4) -0.001(3) 0.000 0.000
B6 0.028(2) 0.022(2) 0.021(3) 0.000(2) -0.0025(19) 0.0006(16)
B7 0.055(5) 0.017(3) 0.023(4) 0.001(3) 0.000 0.000
B2 0.029(2) 0.013(2) 0.024(3) -0.0007(19) -0.001(2) -0.0005(15)
F10 0.031(3) 0.051(3) 0.045(4) 0.010(3) 0.000(3) 0.006(2)
B4 0.050(3) 0.022(3) 0.024(3) 0.003(2) 0.010(3) 0.012(2)
B8 0.034(5) 0.020(4) 0.019(5) 0.001(4) 0.001(4) -0.002(3)

loop_
_atom_type_symbol
_atom_type_description
_atom_type_scat_dispersion_real
_atom_type_scat_dispersion_imag
_atom_type_scat_source
B B 0.0090 0.0039 'International Tables Vol C Tables 4.2.6.8 and 6.1.1.4'
F F 0.0727 0.0534 'International Tables Vol C Tables 4.2.6.8 and 6.1.1.4'
H H 0.0000 0.0000 'International Tables Vol C Tables 4.2.6.8 and 6.1.1.4'
K K 0.3868 1.0657 'International Tables Vol C Tables 4.2.6.8 and 6.1.1.4'
O O 0.0492 0.0322 'International Tables Vol C Tables 4.2.6.8 and 6.1.1.4'

loop_
_geom_angle_atom_site_label_1
_geom_angle_atom_site_label_2
_geom_angle_atom_site_label_3
_geom_angle
_geom_angle_site_symmetry_1
_geom_angle_site_symmetry_3
_geom_angle_publ_flag
K7 K1 K7 178.36(4) 8_645 7_465 ?
K7 K1 H2 43(3) 8_645 . ?
K7 K1 H2 136(2) 7_465 . ?
F3 K1 K7 69.12(6) 2_665 7_465 ?
F3 K1 K7 69.13(6) . 8_645 ?
F3 K1 K7 111.75(6) 2_665 8_645 ?
F3 K1 K7 111.75(6) . 7_465 ?
F3 K1 F3 120.52(16) . 2_665 ?
F3 K1 F2 163.06(12) . 2_666 ?
F3 K1 F2 163.06(12) 2_665 1_556 ?
F3 K1 F2 76.01(9) . 1_556 ?
F3 K1 F2 76.00(9) 2_665 2_666 ?
F3 K1 O2 90.09(11) . 2_665 ?
F3 K1 O2 48.13(9) . . ?
F3 K1 O2 90.09(11) 2_665 . ?
F3 K1 O2 48.13(9) 2_665 2_665 ?
F3 K1 B2 23.99(10) . . ?
F3 K1 B2 23.99(10) 2_665 2_665 ?
F3 K1 B2 108.05(13) . 2_665 ?
F3 K1 B2 108.05(13) 2_665 . ?
F3 K1 H2 108(3) . . ?
F3 K1 H2 105.2(19) 2_665 . ?
F2 K1 K7 109.95(7) 1_556 7_465 ?
F2 K1 K7 68.78(7) 1_556 8_645 ?
F2 K1 K7 68.78(7) 2_666 7_465 ?
F2 K1 K7 109.95(7) 2_666 8_645 ?
F2 K1 F2 87.83(16) 2_666 1_556 ?
F2 K1 O2 100.01(10) 1_556 . ?
F2 K1 O2 142.47(9) 1_556 2_665 ?
F2 K1 O2 142.47(9) 2_666 . ?
F2 K1 O2 100.01(10) 2_666 2_665 ?
F2 K1 B2 85.81(12) 2_666 2_665 ?
F2 K1 B2 161.77(11) 1_556 2_665 ?
F2 K1 B2 161.77(11) 2_666 . ?
F2 K1 B2 85.81(12) 1_556 . ?
F2 K1 H2 67(3) 2_666 . ?
F2 K1 H2 63.0(14) 1_556 . ?
O2 K1 K7 138.25(8) . 7_465 ?
O2 K1 K7 43.38(7) 2_665 7_465 ?
O2 K1 K7 43.38(7) . 8_645 ?
O2 K1 K7 138.25(8) 2_665 8_645 ?
O2 K1 O2 95.70(15) 2_665 . ?
O2 K1 B2 95.41(12) . 2_665 ?
O2 K1 B2 95.41(12) 2_665 . ?
O2 K1 B2 24.34(10) 2_665 2_665 ?
O2 K1 B2 24.35(10) . . ?
O2 K1 H2 153.3(19) 2_665 . ?
O2 K1 H2 84(2) . . ?
O7 K1 K7 140.59(8) . 7_465 ?
O7 K1 K7 140.59(8) 2_665 8_645 ?
O7 K1 K7 38.56(7) . 8_645 ?
O7 K1 K7 38.56(7) 2_665 7_465 ?
O7 K1 F3 107.66(9) . . ?
O7 K1 F3 107.66(9) 2_665 2_665 ?
O7 K1 F3 91.14(9) . 2_665 ?
O7 K1 F3 91.14(9) 2_665 . ?
O7 K1 F2 79.26(11) . 1_556 ?
O7 K1 F2 79.26(11) 2_665 2_666 ?
O7 K1 F2 73.55(11) 2_665 1_556 ?
O7 K1 F2 73.55(11) . 2_666 ?
O7 K1 O2 138.21(11) . 2_665 ?
O7 K1 O2 72.04(11) 2_665 2_665 ?
O7 K1 O2 138.21(11) 2_665 . ?
O7 K1 O2 72.04(11) . . ?
O7 K1 O7 142.0(2) . 2_665 ?
O7 K1 B2 115.04(11) . 2_665 ?
O7 K1 B2 88.47(11) 2_665 2_665 ?
O7 K1 B2 88.47(11) . . ?
O7 K1 B2 115.04(11) 2_665 . ?
O7 K1 H2 124.9(9) 2_665 . ?
O7 K1 H2 17.9(6) . . ?
B2 K1 K7 51.85(8) 2_665 7_465 ?
B2 K1 K7 51.85(8) . 8_645 ?
B2 K1 K7 129.43(9) 2_665 8_645 ?
B2 K1 K7 129.43(9) . 7_465 ?
B2 K1 B2 105.0(2) 2_665 . ?
B2 K1 H2 95(3) . . ?
B2 K1 H2 129(2) 2_665 . ?
F13 K4 F13 48.54(11) 8_646 5_546 ?
F13 K4 F12 75.35(10) 5_546 8_645 ?
F13 K4 F12 93.52(10) 5_546 5_545 ?
F13 K4 F12 75.35(10) 8_646 5_545 ?
F13 K4 F12 93.52(10) 8_646 8_645 ?
F13 K4 F9 89.84(12) 5_546 4_656 ?
F13 K4 F9 71.40(10) 5_546 1_556 ?
F13 K4 F9 89.84(11) 8_646 1_556 ?
F13 K4 F9 71.40(10) 8_646 4_656 ?
F13 K4 B11 24.34(6) 5_546 5_546 ?
F13 K4 B11 24.34(6) 8_646 5_546 ?
F13 K4 B10 91.12(14) 5_546 5_545 ?
F13 K4 B10 91.12(14) 8_646 5_545 ?
F13 K4 B7 81.02(14) 8_646 1_556 ?
F13 K4 B7 81.02(14) 5_546 1_556 ?
F11 K4 F13 145.30(10) . 5_546 ?
F11 K4 F13 145.30(10) . 8_646 ?
F11 K4 F12 119.43(13) . 8_645 ?
F11 K4 F12 119.43(13) . 5_545 ?
F11 K4 F9 76.56(11) . 1_556 ?
F11 K4 F9 76.56(11) . 4_656 ?
F11 K4 B11 152.55(18) . 5_546 ?
F11 K4 B10 114.37(18) . 5_545 ?
F11 K4 B7 74.26(17) . 1_556 ?
F12 K4 F12 44.96(13) 8_645 5_545 ?
F12 K4 B11 85.68(14) 5_545 5_546 ?
F12 K4 B11 85.68(15) 8_645 5_546 ?
F12 K4 B10 23.71(8) 8_645 5_545 ?
F12 K4 B10 23.71(8) 5_545 5_545 ?
F12 K4 B7 152.44(11) 8_645 1_556 ?
F12 K4 B7 152.44(11) 5_545 1_556 ?
F7 K4 F13 90.00(11) 4_655 8_646 ?
F7 K4 F13 138.41(13) . 8_646 ?
F7 K4 F13 138.41(13) 4_655 5_546 ?
F7 K4 F13 90.00(11) . 5_546 ?
F7 K4 F11 66.55(9) 4_655 . ?
F7 K4 F11 66.55(9) . . ?
F7 K4 F12 116.76(13) . 5_545 ?
F7 K4 F12 116.76(13) 4_655 8_645 ?
F7 K4 F12 75.80(12) 4_655 5_545 ?
F7 K4 F12 75.80(12) . 8_645 ?
F7 K4 F7 130.9(2) 4_655 . ?
F7 K4 F9 111.32(12) . 4_656 ?
F7 K4 F9 111.32(12) 4_655 1_556 ?
F7 K4 F9 70.36(13) . 1_556 ?
F7 K4 F9 70.36(12) 4_655 4_656 ?
F7 K4 B11 114.07(11) 4_655 5_546 ?
F7 K4 B11 114.07(11) . 5_546 ?
F7 K4 B10 93.20(12) . 5_545 ?
F7 K4 B10 93.20(12) 4_655 5_545 ?
F7 K4 B7 90.37(12) . 1_556 ?
F7 K4 B7 90.37(12) 4_655 1_556 ?
F9 K4 F12 163.80(12) 1_556 5_545 ?
F9 K4 F12 131.78(9) 4_656 5_545 ?
F9 K4 F12 131.78(9) 1_556 8_645 ?
F9 K4 F12 163.80(12) 4_656 8_645 ?
F9 K4 F9 45.24(14) 4_656 1_556 ?
F9 K4 B11 78.14(14) 1_556 5_546 ?
F9 K4 B11 78.14(14) 4_656 5_546 ?
F9 K4 B10 155.46(9) 1_556 5_545 ?
F9 K4 B10 155.46(9) 4_656 5_545 ?
F9 K4 B7 22.65(7) 4_656 1_556 ?
F9 K4 B7 22.65(7) 1_556 1_556 ?
B11 K4 B10 93.08(18) 5_546 5_545 ?
B11 K4 B7 78.3(2) 5_546 1_556 ?
B10 K4 B7 171.4(2) 5_545 1_556 ?
F11 K6 F4 154.58(10) 1_554 5_554 ?
F11 K6 F1 100.11(12) 1_554 5_554 ?
F11 K6 F7 60.29(10) 1_554 1_554 ?
F11 K6 O15 62.81(12) 1_554 . ?
F11 K6 O5 106.53(11) 1_554 1_554 ?
F11 K6 O12 80.60(12) 1_554 . ?
F11 K6 F5 128.70(12) 1_554 1_554 ?
F11 K6 B7 75.91(16) 1_554 . ?
F11 K6 F10 46.65(13) 1_554 1_554 ?
F4 K6 F1 85.61(9) 5_554 5_554 ?
F4 K6 F7 141.19(11) 5_554 1_554 ?
F4 K6 O15 97.39(12) 5_554 . ?
F4 K6 O5 97.14(11) 5_554 1_554 ?
F4 K6 F5 64.56(10) 5_554 1_554 ?
F4 K6 B7 89.57(16) 5_554 . ?
F4 K6 F10 150.13(13) 5_554 1_554 ?
F1 K6 F5 121.31(12) 5_554 1_554 ?
F1 K6 B7 158.21(13) 5_554 . ?
O1 K6 F11 145.43(14) 5_554 1_554 ?
O1 K6 F4 48.57(9) 5_554 5_554 ?
O1 K6 F1 45.81(10) 5_554 5_554 ?
O1 K6 F7 118.21(9) 5_554 1_554 ?
O1 K6 O15 100.67(9) 5_554 . ?
O1 K6 O5 77.85(9) 5_554 1_554 ?
O1 K6 O12 124.72(13) 5_554 . ?
O1 K6 F5 78.84(12) 5_554 1_554 ?
O1 K6 B7 137.37(17) 5_554 . ?
O1 K6 F10 102.60(14) 5_554 1_554 ?
F7 K6 F1 108.83(13) 1_554 5_554 ?
F7 K6 F5 77.47(11) 1_554 1_554 ?
F7 K6 B7 88.07(16) 1_554 . ?
O15 K6 F1 68.45(10) . 5_554 ?
O15 K6 F7 121.38(14) . 1_554 ?
O15 K6 F5 156.71(16) . 1_554 ?
O15 K6 B7 91.19(13) . . ?
F9 K6 F11 77.24(13) . 1_554 ?
F9 K6 F4 97.99(13) . 5_554 ?
F9 K6 F1 176.13(13) . 5_554 ?
F9 K6 O1 136.42(14) . 5_554 ?
F9 K6 F7 67.44(11) . 1_554 ?
F9 K6 O15 112.29(11) . . ?
F9 K6 O5 80.74(11) . 1_554 ?
F9 K6 O12 49.44(10) . . ?
F9 K6 F5 59.56(14) . 1_554 ?
F9 K6 B7 24.16(13) . . ?
F9 K6 F10 110.98(15) . 1_554 ?
O5 K6 F1 97.45(11) 1_554 5_554 ?
O5 K6 F7 46.49(9) 1_554 1_554 ?
O5 K6 O15 158.83(16) 1_554 . ?
O5 K6 F5 44.30(12) 1_554 1_554 ?
O5 K6 B7 104.24(13) 1_554 . ?
O5 K6 F10 81.06(15) 1_554 1_554 ?
O12 K6 F4 77.63(12) . 5_554 ?
O12 K6 F1 133.27(11) . 5_554 ?
O12 K6 F7 111.48(11) . 1_554 ?
O12 K6 O15 70.91(13) . . ?
O12 K6 O5 127.50(13) . 1_554 ?
O12 K6 F5 90.05(14) . 1_554 ?
O12 K6 B7 25.41(15) . . ?
O12 K6 F10 126.94(14) . 1_554 ?
F5 K6 B7 74.88(14) 1_554 . ?
F10 K6 F1 65.27(14) 1_554 5_554 ?
F10 K6 F7 52.50(15) 1_554 1_554 ?
F10 K6 O15 78.66(17) 1_554 . ?
F10 K6 F5 124.40(14) 1_554 1_554 ?
F10 K6 B7 119.91(18) 1_554 . ?
K1 K7 H3 134.8(6) 7_564 . ?
K7 K7 K1 178.864(19) 4_655 7_564 ?
K7 K7 H3 45.0(7) 4_655 . ?
F13 K7 K1 110.94(6) 4_656 7_564 ?
F13 K7 K7 68.86(6) 4_656 4_655 ?
F13 K7 F4 178.65(12) 4_656 8_654 ?
F13 K7 F1 104.09(13) 4_656 8_655 ?
F13 K7 O2 132.17(9) 4_656 8_654 ?
F13 K7 O14 47.48(10) 4_656 1_556 ?
F13 K7 B11 23.32(11) 4_656 1_556 ?
F13 K7 B2 155.99(10) 4_656 8_654 ?
F13 K7 H3 111.7(7) 4_656 . ?
F4 K7 K1 67.85(6) 8_654 7_564 ?
F4 K7 K7 112.37(6) 8_654 4_655 ?
F4 K7 O2 47.39(8) 8_654 8_654 ?
F4 K7 O14 132.94(11) 8_654 1_556 ?
F4 K7 B11 157.22(12) 8_654 1_556 ?
F4 K7 B2 23.44(10) 8_654 8_654 ?
F4 K7 H3 69.6(7) 8_654 . ?
F1 K7 K1 68.03(8) 8_655 7_564 ?
F1 K7 K7 113.11(8) 8_655 4_655 ?
F1 K7 F4 74.95(10) 8_655 8_654 ?
F1 K7 O2 98.27(11) 8_655 8_654 ?
F1 K7 O14 81.47(13) 8_655 1_556 ?
F1 K7 B11 95.37(16) 8_655 1_556 ?
F1 K7 B2 84.53(13) 8_655 8_654 ?
F1 K7 H3 114.2(6) 8_655 . ?
O2 K7 K1 42.29(7) 8_654 7_564 ?
O2 K7 K7 136.98(7) 8_654 4_655 ?
O2 K7 B11 155.30(12) 8_654 1_556 ?
O2 K7 B2 24.10(10) 8_654 8_654 ?
O2 K7 H3 96.1(5) 8_654 . ?
F12 K7 K1 110.40(8) . 7_564 ?
F12 K7 K7 68.47(8) . 4_655 ?
F12 K7 F13 76.57(10) . 4_656 ?
F12 K7 F4 104.36(14) . 8_654 ?
F12 K7 F1 178.41(14) . 8_655 ?
F12 K7 O2 80.27(12) . 8_654 ?
F12 K7 O14 99.99(12) . 1_556 ?
F12 K7 B11 85.79(15) . 1_556 ?
F12 K7 B2 94.30(14) . 8_654 ?
F12 K7 H3 66.6(6) . . ?
O11 K7 K1 140.86(9) . 7_564 ?
O11 K7 K7 39.40(8) . 4_655 ?
O11 K7 F13 108.18(10) . 4_656 ?
O11 K7 F4 73.02(11) . 8_654 ?
O11 K7 F1 101.41(13) . 8_655 ?
O11 K7 O2 108.00(14) . 8_654 ?
O11 K7 F12 79.68(14) . . ?
O11 K7 O14 72.59(13) . 1_556 ?
O11 K7 B11 89.23(13) . 1_556 ?
O11 K7 B2 91.57(13) . 8_654 ?
O11 K7 H3 15.9(3) . . ?
O7 K7 K1 38.33(7) 8_654 7_564 ?
O7 K7 K7 141.40(7) 8_654 4_655 ?
O7 K7 F13 72.66(9) 8_654 4_656 ?
O7 K7 F4 106.15(10) 8_654 8_654 ?
O7 K7 F1 78.96(11) 8_654 8_655 ?
O7 K7 O2 70.93(11) 8_654 8_654 ?
O7 K7 F12 99.93(11) 8_654 . ?
O7 K7 O11 178.91(18) 8_654 . ?
O7 K7 O14 108.49(12) 8_654 1_556 ?
O7 K7 B11 91.76(11) 8_654 1_556 ?
O7 K7 B2 87.45(12) 8_654 8_654 ?
O7 K7 H3 163.2(4) 8_654 . ?
O14 K7 K1 137.15(9) 1_556 7_564 ?
O14 K7 K7 43.58(8) 1_556 4_655 ?
O14 K7 O2 179.40(13) 1_556 8_654 ?
O14 K7 B11 24.40(13) 1_556 1_556 ?
O14 K7 B2 156.19(12) 1_556 8_654 ?
O14 K7 H3 84.5(5) 1_556 . ?
B11 K7 K1 128.21(9) 1_556 7_564 ?
B11 K7 K7 51.95(8) 1_556 4_655 ?
B11 K7 B2 179.20(13) 1_556 8_654 ?
B11 K7 H3 97.0(7) 1_556 . ?
B2 K7 K1 51.03(9) 8_654 7_564 ?
B2 K7 K7 128.80(9) 8_654 4_655 ?
B2 K7 H3 83.8(6) 8_654 . ?
F8 K2 F3 97.60(11) 6_665 5 ?
F8 K2 F2 152.39(10) 6_665 5 ?
F8 K2 O8 83.40(11) 6_665 6_664 ?
F8 K2 O1 146.27(14) 6_665 5 ?
F8 K2 O3 67.72(10) 6_665 6_665 ?
F8 K2 O5 107.90(10) 6_665 . ?
F8 K2 F6 96.10(16) 6_665 6_664 ?
F8 K2 F6 63.26(11) 6_665 . ?
F8 K2 B2 122.64(15) 6_665 5 ?
F8 K2 B4 87.55(13) 6_665 . ?
F8 K2 B4 80.22(14) 6_665 6_664 ?
F3 K2 F2 87.21(9) 5 5 ?
F3 K2 O8 143.76(10) 5 6_664 ?
F3 K2 O5 95.05(11) 5 . ?
F3 K2 B2 25.13(12) 5 5 ?
F3 K2 B4 169.23(12) 5 6_664 ?
F3 K2 B4 83.82(13) 5 . ?
F2 K2 O8 77.03(10) 5 6_664 ?
F2 K2 O5 98.67(10) 5 . ?
F2 K2 B2 66.17(12) 5 5 ?
F2 K2 B4 120.05(13) 5 . ?
F2 K2 B4 89.99(14) 5 6_664 ?
O8 K2 O5 119.27(12) 6_664 . ?
O8 K2 B2 138.93(13) 6_664 5 ?
O8 K2 B4 132.30(14) 6_664 . ?
O8 K2 B4 25.77(11) 6_664 6_664 ?
O1 K2 F3 48.94(9) 5 5 ?
O1 K2 F2 47.96(10) 5 5 ?
O1 K2 O8 124.99(12) 5 6_664 ?
O1 K2 O3 101.98(10) 5 6_665 ?
O1 K2 O5 75.89(9) 5 . ?
O1 K2 F6 116.36(16) 5 6_664 ?
O1 K2 B2 23.81(13) 5 5 ?
O1 K2 B4 133.40(16) 5 6_664 ?
O1 K2 B4 84.81(13) 5 . ?
O3 K2 F3 75.90(10) 6_665 5 ?
O3 K2 F2 87.40(10) 6_665 5 ?
O3 K2 O8 71.03(11) 6_665 6_664 ?
O3 K2 O5 168.92(15) 6_665 . ?
O3 K2 B2 89.15(11) 6_665 5 ?
O3 K2 B4 93.59(13) 6_665 6_664 ?
O3 K2 B4 145.08(15) 6_665 . ?
O5 K2 B2 84.91(11) . 5 ?
O5 K2 B4 24.81(14) . . ?
O5 K2 B4 95.66(13) . 6_664 ?
F6 K2 F3 88.07(19) . 5 ?
F6 K2 F3 163.74(12) 6_664 5 ?
F6 K2 F2 84.67(18) 6_664 5 ?
F6 K2 F2 144.32(11) . 5 ?
F6 K2 O8 46.93(10) 6_664 6_664 ?
F6 K2 O8 123.25(18) . 6_664 ?
F6 K2 O1 105.43(15) . 5 ?
F6 K2 O3 117.66(12) 6_664 6_665 ?
F6 K2 O3 125.45(14) . 6_665 ?
F6 K2 O5 72.36(12) 6_664 . ?
F6 K2 O5 46.63(11) . . ?
F6 K2 F6 90.33(6) . 6_664 ?
F6 K2 B2 97.65(19) . 5 ?
F6 K2 B2 139.85(17) 6_664 5 ?
F6 K2 B4 88.09(15) 6_664 . ?
F6 K2 B4 100.2(2) . 6_664 ?
F6 K2 B4 25.04(13) 6_664 6_664 ?
F6 K2 B4 24.30(13) . . ?
B4 K2 B2 155.88(17) 6_664 5 ?
B4 K2 B2 83.85(14) . 5 ?
B4 K2 B4 106.53(12) 6_664 . ?
F13 K5 F12 85.09(9) 5_545 8_645 ?
F13 K5 F7 152.69(10) 5_545 . ?
F13 K5 O3 97.25(10) 5_545 . ?
F13 K5 O9 96.93(11) 5_545 . ?
F13 K5 F5 106.90(13) 5_545 1_554 ?
F13 K5 B7 82.05(16) 5_545 . ?
F13 K5 F10 138.90(14) 5_545 . ?
F8 K5 F13 156.09(9) . 5_545 ?
F8 K5 O8 81.77(10) . 1_554 ?
F8 K5 F12 101.25(11) . 8_645 ?
F8 K5 F7 45.81(9) . . ?
F8 K5 O3 64.91(10) . . ?
F8 K5 O9 105.01(11) . . ?
F8 K5 F5 63.88(12) . 1_554 ?
F8 K5 B7 114.77(14) . . ?
F8 K5 F10 60.21(12) . . ?
O8 K5 F13 77.09(10) 1_554 5_545 ?
O8 K5 F12 132.11(10) 1_554 8_645 ?
O8 K5 F7 127.53(10) 1_554 . ?
O8 K5 O3 70.74(11) 1_554 . ?
O8 K5 O9 128.71(14) 1_554 . ?
O8 K5 F5 45.53(10) 1_554 1_554 ?
O8 K5 B7 105.86(16) 1_554 . ?
O8 K5 F10 111.31(13) 1_554 . ?
F12 K5 B7 115.25(13) 8_645 . ?
F12 K5 F10 111.23(16) 8_645 . ?
O13 K5 F13 48.18(13) 5_545 5_545 ?
O13 K5 F8 146.59(16) 5_545 . ?
O13 K5 O8 123.91(14) 5_545 1_554 ?
O13 K5 F12 46.29(12) 5_545 8_645 ?
O13 K5 F7 104.81(14) 5_545 . ?
O13 K5 O3 101.05(10) 5_545 . ?
O13 K5 O9 76.68(10) 5_545 . ?
O13 K5 F5 149.02(17) 5_545 1_554 ?
O13 K5 B7 80.98(12) 5_545 . ?
O13 K5 F10 117.72(13) 5_545 . ?
F7 K5 F12 69.56(12) . 8_645 ?
F7 K5 O9 77.02(13) . . ?
F7 K5 F5 99.89(11) . 1_554 ?
F7 K5 B7 99.31(18) . . ?
F7 K5 F10 50.17(15) . . ?
O3 K5 F12 67.93(10) . 8_645 ?
O3 K5 F7 82.86(12) . . ?
O3 K5 O9 158.30(16) . . ?
O3 K5 F5 100.29(14) . 1_554 ?
O3 K5 B7 176.60(16) . . ?
O3 K5 F10 123.74(15) . . ?
O9 K5 F12 97.07(12) . 8_645 ?
O9 K5 F5 91.18(13) . 1_554 ?
O9 K5 B7 24.75(19) . . ?
O9 K5 F10 45.39(12) . . ?
F9 K5 F13 71.38(11) . 5_545 ?
F9 K5 F8 116.82(11) . . ?
F9 K5 O8 82.28(12) . 1_554 ?
F9 K5 F12 132.97(11) . 8_645 ?
F9 K5 O13 89.82(13) . 5_545 ?
F9 K5 F7 118.84(11) . . ?
F9 K5 O3 152.60(13) . . ?
F9 K5 O9 48.75(13) . . ?
F9 K5 F5 61.66(14) . 1_554 ?
F9 K5 B7 24.13(17) . . ?
F9 K5 F10 70.22(15) . . ?
F5 K5 F12 164.57(14) 1_554 8_645 ?
F5 K5 B7 76.79(15) 1_554 . ?
F5 K5 F10 66.16(14) 1_554 . ?
F10 K5 B7 56.86(19) . . ?
K2 K3 K6 67.33(4) 1_556 1_557 ?
F8 K3 K6 70.93(7) 1_556 1_557 ?
F8 K3 K2 75.53(8) 1_556 1_556 ?
F8 K3 F4 140.08(10) 1_556 5 ?
F8 K3 F3 145.77(11) 1_556 5 ?
F8 K3 F2 122.01(12) 1_556 5_556 ?
F8 K3 F1 119.44(12) 1_556 5_556 ?
F8 K3 F6 58.77(10) 1_556 6_665 ?
F8 K3 B1 115.61(14) 1_556 5_556 ?
F8 K3 B2 149.66(13) 1_556 5 ?
F4 K3 K6 109.00(8) 5 1_557 ?
F4 K3 K2 143.01(7) 5 1_556 ?
F4 K3 F2 95.39(10) 5 5_556 ?
F4 K3 F1 75.03(10) 5 5_556 ?
F4 K3 F6 149.18(14) 5 6_665 ?
F4 K3 B1 92.17(12) 5 5_556 ?
F4 K3 B2 24.21(9) 5 5 ?
F3 K3 K6 143.25(7) 5 1_557 ?
F3 K3 K2 111.50(8) 5 1_556 ?
F3 K3 F4 48.37(9) 5 5 ?
F3 K3 F2 77.58(10) 5 5_556 ?
F3 K3 F1 94.54(10) 5 5_556 ?
F3 K3 F6 101.70(13) 5 6_665 ?
F3 K3 B1 93.38(12) 5 5_556 ?
F3 K3 B2 24.21(9) 5 5 ?
F2 K3 K6 76.70(7) 5_556 1_557 ?
F2 K3 K2 47.62(8) 5_556 1_556 ?
F2 K3 F1 46.53(10) 5_556 5_556 ?
F2 K3 F6 82.46(11) 5_556 6_665 ?
F2 K3 B1 24.64(11) 5_556 5_556 ?
F2 K3 B2 87.33(12) 5_556 5 ?
F1 K3 K6 48.77(8) 5_556 1_557 ?
F1 K3 K2 76.85(8) 5_556 1_556 ?
F1 K3 F6 121.10(13) 5_556 6_665 ?
F1 K3 B1 24.54(11) 5_556 5_556 ?
F1 K3 B2 85.48(12) 5_556 5 ?
F5 K3 K6 122.29(13) . 1_557 ?
F5 K3 K2 139.60(12) . 1_556 ?
F5 K3 F8 72.56(12) . 1_556 ?
F5 K3 F4 75.14(13) . 5 ?
F5 K3 F3 83.53(13) . 5 ?
F5 K3 F2 160.52(15) . 5_556 ?
F5 K3 F1 141.32(16) . 5_556 ?
F5 K3 F6 96.92(16) . 6_665 ?
F5 K3 B1 165.47(17) . 5_556 ?
F5 K3 B2 77.12(14) . 5 ?
F5 K3 F10 81.1(2) . 1_556 ?
F6 K3 K6 100.45(12) 6_665 1_557 ?
F6 K3 K2 44.45(10) 6_665 1_556 ?
F6 K3 B1 97.61(13) 6_665 5_556 ?
F6 K3 B2 125.35(14) 6_665 5 ?
B1 K3 K6 54.74(10) 5_556 1_557 ?
B1 K3 K2 54.58(10) 5_556 1_556 ?
B1 K3 B2 94.26(14) 5_556 5 ?
B2 K3 K6 128.96(9) 5 1_557 ?
B2 K3 K2 130.58(9) 5 1_556 ?
F10 K3 K6 44.53(17) 1_556 1_557 ?
F10 K3 K2 109.61(17) 1_556 1_556 ?
F10 K3 F8 68.80(14) 1_556 1_556 ?
F10 K3 F4 83.64(16) 1_556 5 ?
F10 K3 F3 131.93(17) 1_556 5 ?
F10 K3 F2 115.29(18) 1_556 5_556 ?
F10 K3 F1 71.68(17) 1_556 5_556 ?
F10 K3 F6 125.16(17) 1_556 6_665 ?
F10 K3 B1 90.67(19) 1_556 5_556 ?
F10 K3 B2 107.72(17) 1_556 5 ?
K4 F13 K7 106.09(13) 5_553 4_654 ?
K4 F13 K5 107.65(9) 5_553 5_554 ?
K7 F13 K5 132.60(11) 4_654 5_554 ?
B11 F13 K4 103.2(3) . 5_553 ?
B11 F13 K7 105.6(3) . 4_654 ?
B11 F13 K5 98.0(4) . 5_554 ?
K4 F11 K6 97.56(12) . 4_656 ?
K4 F11 K6 97.56(12) . 1_556 ?
K6 F11 K6 95.37(15) 4_656 1_556 ?
B8 F11 K4 123.3(4) 4_655 . ?
B8 F11 K4 123.3(4) . . ?
B8 F11 B8 35.3(8) . 4_655 ?
K2 F8 K5 95.56(12) 6_664 . ?
K2 F8 K3 100.05(10) 6_664 1_554 ?
K3 F8 K5 101.55(11) 1_554 . ?
B5 F8 K2 129.1(3) . 6_664 ?
B5 F8 K5 101.2(2) . . ?
B5 F8 K3 122.5(3) . 1_554 ?
K7 F4 K6 131.39(12) 8_645 5_545 ?
K3 F4 K6 109.89(9) 5_544 5_545 ?
K3 F4 K7 105.63(13) 5_544 8_645 ?
B2 F4 K6 97.6(3) . 5_545 ?
B2 F4 K7 105.4(2) . 8_645 ?
B2 F4 K3 103.3(3) . 5_544 ?
K1 F3 K2 131.39(11) . 5_544 ?
K3 F3 K1 105.04(13) 5_544 . ?
K3 F3 K2 111.06(10) 5_544 5_544 ?
B2 F3 K1 104.4(2) . . ?
B2 F3 K2 96.9(3) . 5_544 ?
B2 F3 K3 104.6(3) . 5_544 ?
K1 F2 K2 136.87(11) 1_554 5_544 ?
K3 F2 K1 101.29(13) 5_543 1_554 ?
K3 F2 K2 87.26(9) 5_543 5_544 ?
B1 F2 K1 122.5(3) . 1_554 ?
B1 F2 K2 96.6(3) . 5_544 ?
B1 F2 K3 100.6(3) . 5_543 ?
K7 F1 K6 134.77(12) 8_644 5_545 ?
K7 F1 K3 104.25(14) 8_644 5_543 ?
K3 F1 K6 87.82(10) 5_543 5_545 ?
B1 F1 K6 94.4(3) . 5_545 ?
B1 F1 K7 125.0(3) . 8_644 ?
B1 F1 K3 99.7(3) . 5_543 ?
K1 O2 K7 94.33(12) . 8_645 ?
B3 O2 K1 119.7(3) . . ?
B3 O2 K7 120.3(3) . 8_645 ?
B3 O2 B2 120.0(4) . . ?
B2 O2 K1 99.0(3) . . ?
B2 O2 K7 98.2(3) . 8_645 ?
K5 O8 K2 89.10(14) 1_556 6_665 ?
B6 O8 K2 128.4(3) . 6_665 ?
B6 O8 K5 117.6(3) . 1_556 ?
B6 O8 B4 118.9(5) . . ?
B4 O8 K2 91.7(3) . 6_665 ?
B4 O8 K5 104.9(3) . 1_556 ?
K2 O1 K6 108.34(10) 5_544 5_545 ?
B1 O1 K6 109.9(3) . 5_545 ?
B1 O1 K2 105.8(3) . 5_544 ?
B1 O1 B2 124.4(4) . . ?
B2 O1 K6 103.4(3) . 5_545 ?
B2 O1 K2 104.1(3) . 5_544 ?
K4 F12 K5 87.25(9) 5_554 8_654 ?
K7 F12 K4 101.92(15) . 5_554 ?
K7 F12 K5 136.09(12) . 8_654 ?
B10 F12 K4 100.4(3) . 5_554 ?
B10 F12 K7 123.9(4) . . ?
B10 F12 K5 95.6(4) . 8_654 ?
K5 O13 K5 107.10(14) 8_654 5_554 ?
B11 O13 K5 103.5(2) . 8_654 ?
B11 O13 K5 103.5(2) . 5_554 ?
B11 O13 B10 125.0(5) . . ?
B10 O13 K5 108.2(2) . 8_654 ?
B10 O13 K5 108.2(2) . 5_554 ?
K4 F7 K6 95.26(12) . 1_556 ?
K4 F7 K5 95.58(13) . . ?
K5 F7 K6 132.27(17) . 1_556 ?
B5 F7 K4 149.8(3) . . ?
B5 F7 K6 96.5(3) . 1_556 ?
B5 F7 K5 96.9(3) . . ?
K6 O15 K6 90.28(14) 4_655 . ?
K6 O15 H4 95(7) 4_655 . ?
K6 O15 H4 95(7) . . ?
B12 O15 K6 127.6(2) . 4_655 ?
B12 O15 K6 127.6(2) . . ?
B12 O15 H4 114(10) . . ?
K7 O11 K7 101.21(17) . 4_655 ?
K7 O11 H3 100(2) . . ?
K7 O11 H3 100(2) 4_655 . ?
B9 O11 K7 118.7(2) . . ?
B9 O11 K7 118.7(2) . 4_655 ?
B9 O11 H3 115(4) . . ?
K2 O3 K5 90.67(10) 6_664 . ?
K2 O3 H1 93(4) 6_664 . ?
K5 O3 H1 94(4) . . ?
B3 O3 K2 129.1(3) . 6_664 ?
B3 O3 K5 128.7(3) . . ?
B3 O3 H1 112(5) . . ?
K5 O9 K5 99.45(14) . 4_655 ?
B7 O9 K5 94.5(3) . 4_655 ?
B7 O9 K5 94.5(3) . . ?
B7 O9 B8 118.9(6) . 4_655 ?
B7 O9 B8 118.9(6) . . ?
B8 O9 K5 105.1(4) . . ?
B8 O9 K5 135.9(5) 4_655 . ?
B8 O9 B8 34.9(7) . 4_655 ?
K6 F9 K4 96.95(13) . 1_554 ?
K5 F9 K4 109.57(11) . 1_554 ?
K5 F9 K6 132.42(16) . . ?
B7 F9 K4 106.3(4) . 1_554 ?
B7 F9 K6 104.6(4) . . ?
B7 F9 K5 104.7(4) . . ?
B3 O4 B1 120.9(4) . . ?
K1 O7 K7 103.11(12) . 8_645 ?
K1 O7 H2 78(9) . . ?
K7 O7 H2 96(8) 8_645 . ?
B6 O7 K1 118.8(3) . . ?
B6 O7 K7 118.5(3) . 8_645 ?
B6 O7 H2 134(10) . . ?
K7 O14 K7 92.85(17) 4_654 1_554 ?
B11 O14 K7 98.3(3) . 4_654 ?
B11 O14 K7 98.3(3) . 1_554 ?
B12 O14 K7 120.7(2) . 4_654 ?
B12 O14 K7 120.7(2) . 1_554 ?
B12 O14 B11 120.1(6) . . ?
B9 O10 B8 117.3(7) . 4_655 ?
B9 O10 B8 117.3(7) . . ?
B8 O10 B8 34.6(7) 4_655 . ?
K6 O5 K2 97.93(9) 1_556 . ?
B5 O5 K6 102.0(3) . 1_556 ?
B5 O5 K2 134.8(3) . . ?
B5 O5 B4 121.2(4) . . ?
B4 O5 K6 108.2(3) . 1_556 ?
B4 O5 K2 89.4(3) . . ?
B6 O6 B5 118.9(4) . . ?
K6 O12 K6 95.2(2) 4_655 . ?
B9 O12 K6 120.0(2) . 4_655 ?
B9 O12 K6 120.0(2) . . ?
B9 O12 B7 120.7(7) . . ?
B7 O12 K6 97.6(3) . 4_655 ?
B7 O12 K6 97.6(3) . . ?
B12 O16 B10 123.2(6) . . ?
K5 F5 K6 106.33(19) 1_556 1_556 ?
K3 F5 K6 108.51(14) . 1_556 ?
K3 F5 K5 100.68(16) . 1_556 ?
B4 F5 K6 95.9(3) . 1_556 ?
B4 F5 K5 100.3(3) . 1_556 ?
B4 F5 K3 141.5(5) . . ?
O10 B9 O11 116.2(6) . . ?
O12 B9 O11 122.0(7) . . ?
O12 B9 O10 121.8(6) . . ?
K4 B11 K7 80.76(16) 5_553 4_654 ?
K4 B11 K7 80.76(16) 5_553 1_554 ?
K4 B11 K5 84.57(14) 5_553 8_654 ?
K4 B11 K5 84.57(14) 5_553 5_554 ?
K7 B11 K7 76.09(16) 4_654 1_554 ?
K5 B11 K7 98.88(5) 5_554 4_654 ?
K5 B11 K7 165.1(3) 5_554 1_554 ?
K5 B11 K7 98.88(5) 8_654 1_554 ?
K5 B11 K7 165.1(3) 8_654 4_654 ?
K5 B11 K5 82.39(16) 8_654 5_554 ?
F13 B11 K4 52.4(3) . 5_553 ?
F13 B11 K4 52.4(3) 4_655 5_553 ?
F13 B11 K7 51.1(2) 4_655 1_554 ?
F13 B11 K7 110.2(4) 4_655 4_654 ?
F13 B11 K7 110.2(4) . 1_554 ?
F13 B11 K7 51.1(2) . 4_654 ?
F13 B11 K5 57.6(3) 4_655 8_654 ?
F13 B11 K5 120.3(3) 4_655 5_554 ?
F13 B11 K5 120.3(3) . 8_654 ?
F13 B11 K5 57.6(3) . 5_554 ?
F13 B11 F13 104.5(5) . 4_655 ?
F13 B11 O14 107.7(4) 4_655 . ?
F13 B11 O14 107.7(4) . . ?
O13 B11 K4 119.2(4) . 5_553 ?
O13 B11 K7 138.70(18) . 1_554 ?
O13 B11 K7 138.70(18) . 4_654 ?
O13 B11 K5 52.75(18) . 5_554 ?
O13 B11 K5 52.75(18) . 8_654 ?
O13 B11 F13 110.3(4) . 4_655 ?
O13 B11 F13 110.3(4) . . ?
O13 B11 O14 115.8(6) . . ?
O14 B11 K4 125.0(5) . 5_553 ?
O14 B11 K7 57.3(2) . 1_554 ?
O14 B11 K7 57.3(2) . 4_654 ?
O14 B11 K5 131.8(2) . 8_654 ?
O14 B11 K5 131.8(2) . 5_554 ?
K2 F6 K2 149.4(2) . 6_665 ?
K2 F6 K3 85.99(14) 6_665 6_664 ?
K2 F6 K3 92.30(17) . 6_664 ?
B4 F6 K2 98.9(3) . 6_665 ?
B4 F6 K2 104.3(3) . . ?
B4 F6 K3 133.2(5) . 6_664 ?
K5 B5 K6 104.16(13) . 1_556 ?
F8 B5 K6 107.5(3) . 1_556 ?
F8 B5 K5 54.7(2) . . ?
F8 B5 F7 104.0(4) . . ?
F8 B5 O6 107.8(4) . . ?
F7 B5 K6 59.4(2) . 1_556 ?
F7 B5 K5 58.5(3) . . ?
F7 B5 O6 106.7(4) . . ?
O5 B5 K6 54.8(2) . 1_556 ?
O5 B5 K5 153.5(3) . . ?
O5 B5 F8 112.2(4) . . ?
O5 B5 F7 111.1(4) . . ?
O5 B5 O6 114.3(4) . . ?
O6 B5 K6 144.3(3) . 1_556 ?
O6 B5 K5 92.1(3) . . ?
O2 B3 O3 120.7(5) . . ?
O2 B3 O4 123.6(4) . . ?
O4 B3 O3 115.6(5) . . ?
O15 B12 O14 120.8(7) . . ?
O16 B12 O15 117.2(7) . . ?
O16 B12 O14 122.0(5) . . ?
K2 B1 K6 80.77(13) 5_544 5_545 ?
K3 B1 K6 73.43(12) 5_543 5_545 ?
K3 B1 K2 71.41(12) 5_543 5_544 ?
F2 B1 K6 120.9(3) . 5_545 ?
F2 B1 K2 58.7(2) . 5_544 ?
F2 B1 K3 54.8(2) . 5_543 ?
F2 B1 O4 109.5(4) . . ?
F1 B1 K6 61.7(3) . 5_545 ?
F1 B1 K2 120.9(3) . 5_544 ?
F1 B1 K3 55.7(3) . 5_543 ?
F1 B1 F2 102.5(5) . . ?
F1 B1 O4 109.7(4) . . ?
O1 B1 K6 48.1(2) . 5_545 ?
O1 B1 K2 50.9(2) . 5_544 ?
O1 B1 K3 98.2(3) . 5_543 ?
O1 B1 F2 109.6(4) . . ?
O1 B1 F1 109.8(4) . . ?
O1 B1 O4 115.0(5) . . ?
O4 B1 K6 129.6(3) . 5_545 ?
O4 B1 K2 129.3(3) . 5_544 ?
O4 B1 K3 146.8(4) . 5_543 ?
K4 B10 K5 72.72(13) 5_554 8_654 ?
K4 B10 K5 72.72(13) 5_554 5_554 ?
K5 B10 K5 79.80(16) 8_654 5_554 ?
F12 B10 K4 55.9(3) . 5_554 ?
F12 B10 K4 55.9(3) 4_655 5_554 ?
F12 B10 K5 121.3(4) . 5_554 ?
F12 B10 K5 121.3(4) 4_655 8_654 ?
F12 B10 K5 60.7(3) 4_655 5_554 ?
F12 B10 K5 60.7(3) . 8_654 ?
F12 B10 F12 103.9(7) . 4_655 ?
F12 B10 O16 109.4(4) 4_655 . ?
F12 B10 O16 109.4(4) . . ?
O13 B10 K4 98.9(4) . 5_554 ?
O13 B10 K5 49.24(18) . 5_554 ?
O13 B10 K5 49.24(18) . 8_654 ?
O13 B10 F12 109.9(4) . . ?
O13 B10 F12 109.9(4) . 4_655 ?
O13 B10 O16 113.8(6) . . ?
O16 B10 K4 147.3(5) . 5_554 ?
O16 B10 K5 129.2(3) . 5_554 ?
O16 B10 K5 129.2(3) . 8_654 ?
O8 B6 O7 122.4(5) . . ?
O8 B6 O6 121.7(5) . . ?
O6 B6 O7 116.0(5) . . ?
K6 B7 K4 74.45(18) 4_655 1_554 ?
K6 B7 K4 74.45(18) . 1_554 ?
K6 B7 K6 77.3(2) 4_655 . ?
K6 B7 K5 156.9(3) 4_655 . ?
K6 B7 K5 156.9(3) . 4_655 ?
K6 B7 K5 94.94(7) . . ?
K6 B7 K5 94.94(7) 4_655 4_655 ?
K5 B7 K4 82.58(16) 4_655 1_554 ?
K5 B7 K4 82.58(16) . 1_554 ?
K5 B7 K5 83.75(19) . 4_655 ?
O9 B7 K4 128.9(5) . 1_554 ?
O9 B7 K6 137.6(2) . 4_655 ?
O9 B7 K6 137.6(2) . . ?
O9 B7 K5 60.7(2) . . ?
O9 B7 K5 60.7(2) . 4_655 ?
O9 B7 F9 111.4(4) . . ?
O9 B7 F9 111.4(4) . 4_655 ?
O9 B7 O12 115.4(7) . . ?
F9 B7 K4 51.1(3) . 1_554 ?
F9 B7 K4 51.1(3) 4_655 1_554 ?
F9 B7 K6 51.2(3) 4_655 4_655 ?
F9 B7 K6 51.2(3) . . ?
F9 B7 K6 110.2(5) 4_655 . ?
F9 B7 K6 110.2(5) . 4_655 ?
F9 B7 K5 51.1(3) 4_655 4_655 ?
F9 B7 K5 51.1(3) . . ?
F9 B7 K5 114.2(4) . 4_655 ?
F9 B7 K5 114.2(4) 4_655 . ?
F9 B7 F9 102.0(7) 4_655 . ?
F9 B7 O12 107.8(5) . . ?
F9 B7 O12 107.8(5) 4_655 . ?
O12 B7 K4 115.7(5) . 1_554 ?
O12 B7 K6 57.0(3) . 4_655 ?
O12 B7 K6 57.0(3) . . ?
O12 B7 K5 135.80(19) . . ?
O12 B7 K5 135.80(19) . 4_655 ?
K1 B2 K7 77.12(13) . 8_645 ?
K6 B2 K1 165.5(2) 5_545 . ?
K6 B2 K7 98.23(11) 5_545 8_645 ?
K6 B2 K3 86.05(12) 5_545 5_544 ?
K2 B2 K1 98.51(11) 5_544 . ?
K2 B2 K6 82.88(13) 5_544 5_545 ?
K2 B2 K7 166.6(2) 5_544 8_645 ?
K2 B2 K3 86.30(12) 5_544 5_544 ?
K3 B2 K1 79.68(14) 5_544 . ?
K3 B2 K7 80.52(14) 5_544 8_645 ?
F4 B2 K1 110.5(3) . . ?
F4 B2 K6 57.6(2) . 5_545 ?
F4 B2 K7 51.1(2) . 8_645 ?
F4 B2 K2 121.0(3) . 5_544 ?
F4 B2 K3 52.5(2) . 5_544 ?
F4 B2 F3 103.5(4) . . ?
F3 B2 K1 51.6(2) . . ?
F3 B2 K6 119.8(3) . 5_545 ?
F3 B2 K7 111.0(3) . 8_645 ?
F3 B2 K2 57.9(2) . 5_544 ?
F3 B2 K3 51.2(2) . 5_544 ?
O2 B2 K1 56.7(2) . . ?
O2 B2 K6 132.2(3) . 5_545 ?
O2 B2 K7 57.7(2) . 8_645 ?
O2 B2 K2 130.4(3) . 5_544 ?
O2 B2 K3 123.4(4) . 5_544 ?
O2 B2 F4 108.3(4) . . ?
O2 B2 F3 107.7(4) . . ?
O1 B2 K1 138.2(3) . . ?
O1 B2 K6 52.8(2) . 5_545 ?
O1 B2 K7 138.1(3) . 8_645 ?
O1 B2 K2 52.1(2) . 5_544 ?
O1 B2 K3 120.5(3) . 5_544 ?
O1 B2 F4 110.5(4) . . ?
O1 B2 F3 110.0(4) . . ?
O1 B2 O2 116.0(4) . . ?
K6 F10 K5 125.1(2) 1_556 . ?
K3 F10 K6 94.8(2) 1_554 1_556 ?
K3 F10 K5 92.63(19) 1_554 . ?
B8 F10 K5 92.5(5) . . ?
K2 B4 K2 105.10(16) 6_665 . ?
K2 B4 K5 73.16(13) 6_665 1_556 ?
K2 B4 K5 153.2(2) . 1_556 ?
O8 B4 K2 62.5(3) . 6_665 ?
O8 B4 K2 151.6(4) . . ?
O8 B4 K5 52.0(3) . 1_556 ?
O5 B4 K2 65.8(3) . . ?
O5 B4 K2 160.5(4) . 6_665 ?
O5 B4 K5 123.1(4) . 1_556 ?
O5 B4 O8 116.9(5) . . ?
O5 B4 F6 108.9(5) . . ?
F5 B4 K2 87.0(4) . 6_665 ?
F5 B4 K2 96.5(3) . . ?
F5 B4 K5 56.9(3) . 1_556 ?
F5 B4 O8 107.6(5) . . ?
F5 B4 O5 110.6(5) . . ?
F5 B4 F6 106.3(5) . . ?
F6 B4 K2 51.4(2) . . ?
F6 B4 K2 56.1(3) . 6_665 ?
F6 B4 K5 128.0(4) . 1_556 ?
F6 B4 O8 105.9(5) . . ?
F11 B8 K6 53.9(4) . 1_556 ?
F11 B8 O9 111.8(7) . . ?
F11 B8 O10 108.3(7) . . ?
F11 B8 F10 105.1(7) . . ?
O9 B8 K6 148.6(6) . 1_556 ?
O9 B8 O10 114.0(8) . . ?
O9 B8 F10 111.9(7) . . ?
O10 B8 K6 97.4(5) . 1_556 ?
O10 B8 F10 105.1(6) . . ?
F10 B8 K6 56.9(5) . 1_556 ?
B8 B8 F11 72.3(4) 4_655 . ?
B8 B8 O9 72.6(4) 4_655 . ?
B8 B8 O10 72.7(4) 4_655 . ?
B8 B8 F10 175.6(5) 4_655 . ?

loop_
_geom_bond_atom_site_label_1
_geom_bond_atom_site_label_2
_geom_bond_distance
_geom_bond_site_symmetry_2
_geom_bond_publ_flag
K1 K7 4.3373(10) 8_645 ?
K1 K7 4.3373(10) 7_465 ?
K1 F3 2.799(3) . ?
K1 F3 2.799(3) 2_665 ?
K1 F2 2.881(4) 2_666 ?
K1 F2 2.881(4) 1_556 ?
K1 O2 2.927(4) 2_665 ?
K1 O2 2.927(4) . ?
K1 O7 2.762(3) 2_665 ?
K1 O7 2.762(3) . ?
K1 B2 3.459(6) 2_665 ?
K1 B2 3.459(6) . ?
K1 H2 2.71(13) . ?
K4 F13 2.753(3) 8_646 ?
K4 F13 2.753(3) 5_546 ?
K4 F11 2.727(4) . ?
K4 F12 2.928(4) 5_545 ?
K4 F12 2.928(4) 8_645 ?
K4 F7 2.651(3) 4_655 ?
K4 F7 2.651(3) . ?
K4 F9 2.884(4) 4_656 ?
K4 F9 2.884(4) 1_556 ?
K4 B11 3.382(8) 5_546 ?
K4 B10 3.478(8) 5_545 ?
K4 B7 3.558(9) 1_556 ?
K6 F11 2.851(3) 1_554 ?
K6 F4 2.907(4) 5_554 ?
K6 F1 3.117(4) 5_554 ?
K6 O1 2.795(3) 5_554 ?
K6 F7 3.019(4) 1_554 ?
K6 O15 2.974(4) . ?
K6 F9 2.719(4) . ?
K6 O5 2.911(4) 1_554 ?
K6 O12 2.855(5) . ?
K6 F5 3.183(6) 1_554 ?
K6 B7 3.375(7) . ?
K6 F10 2.915(8) 1_554 ?
K7 K7 4.292(2) 4_655 ?
K7 F13 2.812(3) 4_656 ?
K7 F4 2.826(3) 8_654 ?
K7 F1 2.821(4) 8_655 ?
K7 O2 2.987(4) 8_654 ?
K7 F12 2.797(4) . ?
K7 O11 2.777(3) . ?
K7 O7 2.776(4) 8_654 ?
K7 O14 2.962(4) 1_556 ?
K7 B11 3.482(6) 1_556 ?
K7 B2 3.499(6) 8_654 ?
K7 H3 3.04(3) . ?
K2 F8 2.700(3) 6_665 ?
K2 F3 2.897(4) 5 ?
K2 F2 2.943(4) 5 ?
K2 O8 2.952(4) 6_664 ?
K2 O1 2.761(3) 5 ?
K2 O3 2.854(4) 6_665 ?
K2 O5 3.059(3) . ?
K2 F6 2.794(5) 6_664 ?
K2 F6 2.705(4) . ?
K2 B2 3.394(5) 5 ?
K2 B4 3.355(6) . ?
K2 B4 3.326(6) 6_664 ?
K5 F13 2.917(4) 5_545 ?
K5 F8 2.847(3) . ?
K5 O8 2.905(4) 1_554 ?
K5 F12 3.078(4) 8_645 ?
K5 O13 2.802(3) 5_545 ?
K5 F7 2.939(5) . ?
K5 O3 2.923(4) . ?
K5 O9 2.954(3) . ?
K5 F9 2.718(4) . ?
K5 F5 3.032(5) 1_554 ?
K5 B7 3.376(6) . ?
K5 F10 3.224(7) . ?
K3 F8 2.711(3) 1_556 ?
K3 F4 2.792(4) 5 ?
K3 F3 2.759(3) 5 ?
K3 F2 2.824(4) 5_556 ?
K3 F1 2.849(4) 5_556 ?
K3 F5 2.547(4) . ?
K3 F6 3.037(7) 6_665 ?
K3 B1 3.398(6) 5_556 ?
K3 B2 3.426(6) 5 ?
K3 F10 2.710(5) 1_556 ?
F13 B11 1.432(6) . ?
F11 B8 1.409(12) 4_655 ?
F11 B8 1.409(12) . ?
F8 B5 1.425(6) . ?
F4 B2 1.444(6) . ?
F3 B2 1.452(6) . ?
F2 B1 1.441(6) . ?
F1 B1 1.432(7) . ?
O2 B3 1.340(7) . ?
O2 B2 1.444(6) . ?
O8 B6 1.348(7) . ?
O8 B4 1.447(6) . ?
O1 B1 1.404(7) . ?
O1 B2 1.413(7) . ?
F12 B10 1.422(6) . ?
O13 B11 1.416(10) . ?
O13 B10 1.418(10) . ?
F7 B5 1.435(5) . ?
O15 B12 1.371(8) . ?
O15 H4 0.85(3) . ?
O11 B9 1.386(9) . ?
O11 H3 0.84(2) . ?
O3 B3 1.386(6) . ?
O3 H1 0.85(2) . ?
O9 B7 1.418(11) . ?
O9 B8 1.426(12) . ?
O9 B8 1.426(12) 4_655 ?
F9 B7 1.427(7) . ?
O4 B3 1.356(7) . ?
O4 B1 1.444(7) . ?
O7 B6 1.365(7) . ?
O7 H2 0.85(3) . ?
O14 B11 1.454(8) . ?
O14 B12 1.372(10) . ?
O10 B9 1.361(10) . ?
O10 B8 1.438(11) . ?
O10 B8 1.438(11) 4_655 ?
O5 B5 1.405(7) . ?
O5 B4 1.408(8) . ?
O6 B5 1.466(6) . ?
O6 B6 1.358(7) . ?
O12 B9 1.361(9) . ?
O12 B7 1.461(9) . ?
O16 B12 1.348(10) . ?
O16 B10 1.445(8) . ?
F5 B4 1.403(8) . ?
F6 B4 1.425(7) . ?
F10 B8 1.467(10) . ?
B8 B8 0.855(18) 4_655 ?

loop_
_geom_torsion_atom_site_label_1
_geom_torsion_atom_site_label_2
_geom_torsion_atom_site_label_3
_geom_torsion_atom_site_label_4
_geom_torsion
_geom_torsion_site_symmetry_1
_geom_torsion_site_symmetry_2
_geom_torsion_site_symmetry_3
_geom_torsion_site_symmetry_4
_geom_torsion_publ_flag
K1 F3 B2 K6 165.9(2) . . . 5_545 ?
K1 F3 B2 K7 52.5(2) . . . 8_645 ?
K1 F3 B2 K2 -135.97(19) . . . 5_544 ?
K1 F3 B2 K3 110.1(2) . . . 5_544 ?
K1 F3 B2 F4 105.7(3) . . . . ?
K1 F3 B2 O2 -8.9(4) . . . . ?
K1 F3 B2 O1 -136.3(3) . . . . ?
K1 F2 B1 K6 -144.8(2) 1_554 . . 5_545 ?
K1 F2 B1 K2 160.8(3) 1_554 . . 5_544 ?
K1 F2 B1 K3 -110.8(3) 1_554 . . 5_543 ?
K1 F2 B1 F1 -80.5(4) 1_554 . . . ?
K1 F2 B1 O1 163.0(3) 1_554 . . . ?
K1 F2 B1 O4 36.0(6) 1_554 . . . ?
K1 O2 B3 O3 57.9(5) . . . . ?
K1 O2 B3 O4 -121.3(4) . . . . ?
K1 O2 B2 K6 -165.5(3) . . . 5_545 ?
K1 O2 B2 K7 -95.74(17) . . . 8_645 ?
K1 O2 B2 K2 71.0(4) . . . 5_544 ?
K1 O2 B2 K3 -46.4(3) . . . 5_544 ?
K1 O2 B2 F4 -103.0(4) . . . . ?
K1 O2 B2 F3 8.4(4) . . . . ?
K1 O2 B2 O1 132.1(3) . . . . ?
K1 O7 B6 O8 111.8(4) . . . . ?
K1 O7 B6 O6 -68.2(5) . . . . ?
K4 F13 B11 K7 -60.0(3) 5_553 . . 1_554 ?
K4 F13 B11 K7 -111.2(2) 5_553 . . 4_654 ?
K4 F13 B11 K5 110.33(15) 5_553 . . 5_554 ?
K4 F13 B11 K5 53.9(4) 5_553 . . 8_654 ?
K4 F13 B11 F13 -6.7(5) 5_553 . . 4_655 ?
K4 F13 B11 O13 111.9(4) 5_553 . . . ?
K4 F13 B11 O14 -120.9(4) 5_553 . . . ?
K4 F11 B8 K6 107.9(3) . . . 1_556 ?
K4 F11 B8 O9 -39.8(8) . . . . ?
K4 F11 B8 O10 -166.3(3) . . . . ?
K4 F11 B8 F10 81.7(6) . . . . ?
K4 F11 B8 B8 -102.1(3) . . . 4_655 ?
K4 F12 B10 K5 88.22(14) 5_554 . . 8_654 ?
K4 F12 B10 K5 33.7(4) 5_554 . . 5_554 ?
K4 F12 B10 F12 -30.2(5) 5_554 . . 4_655 ?
K4 F12 B10 O13 87.3(4) 5_554 . . . ?
K4 F12 B10 O16 -147.0(4) 5_554 . . . ?
K4 F7 B5 K6 112.3(7) . . . 1_556 ?
K4 F7 B5 K5 -113.7(6) . . . . ?
K4 F7 B5 F8 -145.4(5) . . . . ?
K4 F7 B5 O5 93.6(6) . . . . ?
K4 F7 B5 O6 -31.6(9) . . . . ?
K4 F9 B7 K6 101.9(3) 1_554 . . . ?
K4 F9 B7 K6 48.4(3) 1_554 . . 4_655 ?
K4 F9 B7 K5 -57.0(4) 1_554 . . 4_655 ?
K4 F9 B7 K5 -116.0(2) 1_554 . . . ?
K4 F9 B7 O9 -123.4(4) 1_554 . . . ?
K4 F9 B7 F9 -4.4(6) 1_554 . . 4_655 ?
K4 F9 B7 O12 109.0(5) 1_554 . . . ?
K6 F11 B8 K6 -109.2(5) 4_656 . . 1_556 ?
K6 F11 B8 O9 103.1(7) 4_656 . . . ?
K6 F11 B8 O9 -147.8(5) 1_556 . . . ?
K6 F11 B8 O10 85.7(6) 1_556 . . . ?
K6 F11 B8 O10 -23.4(9) 4_656 . . . ?
K6 F11 B8 F10 -135.4(4) 4_656 . . . ?
K6 F11 B8 F10 -26.2(6) 1_556 . . . ?
K6 F11 B8 B8 150.0(3) 1_556 . . 4_655 ?
K6 F11 B8 B8 40.9(3) 4_656 . . 4_655 ?
K6 F4 B2 K1 170.65(14) 5_545 . . . ?
K6 F4 B2 K7 -136.8(2) 5_545 . . 8_645 ?
K6 F4 B2 K2 56.5(3) 5_545 . . 5_544 ?
K6 F4 B2 K3 112.59(14) 5_545 . . 5_544 ?
K6 F4 B2 F3 117.0(3) 5_545 . . . ?
K6 F4 B2 O2 -128.9(3) 5_545 . . . ?
K6 F4 B2 O1 -0.8(4) 5_545 . . . ?
K6 F1 B1 K2 -57.7(3) 5_545 . . 5_544 ?
K6 F1 B1 K3 -88.54(13) 5_545 . . 5_543 ?
K6 F1 B1 F2 -118.5(3) 5_545 . . . ?
K6 F1 B1 O1 -2.1(4) 5_545 . . . ?
K6 F1 B1 O4 125.2(4) 5_545 . . . ?
K6 O1 B1 K2 116.8(2) 5_545 . . 5_544 ?
K6 O1 B1 K3 58.9(2) 5_545 . . 5_543 ?
K6 O1 B1 F2 114.4(3) 5_545 . . . ?
K6 O1 B1 F1 2.5(5) 5_545 . . . ?
K6 O1 B1 O4 -121.8(3) 5_545 . . . ?
K6 O1 B2 K1 -167.1(3) 5_545 . . . ?
K6 O1 B2 K7 54.9(4) 5_545 . . 8_645 ?
K6 O1 B2 K2 -113.16(18) 5_545 . . 5_544 ?
K6 O1 B2 K3 -56.8(3) 5_545 . . 5_544 ?
K6 O1 B2 F4 0.8(4) 5_545 . . . ?
K6 O1 B2 F3 -112.8(3) 5_545 . . . ?
K6 O1 B2 O2 124.6(3) 5_545 . . . ?
K6 F7 B5 K5 134.1(2) 1_556 . . . ?
K6 F7 B5 F8 102.3(3) 1_556 . . . ?
K6 F7 B5 O5 -18.6(4) 1_556 . . . ?
K6 F7 B5 O6 -143.9(3) 1_556 . . . ?
K6 O15 B12 O14 116.5(4) 4_655 . . . ?
K6 O15 B12 O14 -116.5(4) . . . . ?
K6 O15 B12 O16 63.5(4) . . . . ?
K6 O15 B12 O16 -63.5(4) 4_655 . . . ?
K6 F9 B7 K4 -101.9(3) . . . 1_554 ?
K6 F9 B7 K6 -53.5(3) . . . 4_655 ?
K6 F9 B7 K5 142.1(3) . . . . ?
K6 F9 B7 K5 -158.9(3) . . . 4_655 ?
K6 F9 B7 O9 134.7(4) . . . . ?
K6 F9 B7 F9 -106.3(4) . . . 4_655 ?
K6 F9 B7 O12 7.1(6) . . . . ?
K6 O5 B5 K5 -41.7(8) 1_556 . . . ?
K6 O5 B5 F8 -96.3(3) 1_556 . . . ?
K6 O5 B5 F7 19.7(5) 1_556 . . . ?
K6 O5 B5 O6 140.5(3) 1_556 . . . ?
K6 O5 B4 K2 163.6(9) 1_556 . . 6_665 ?
K6 O5 B4 K2 98.16(16) 1_556 . . . ?
K6 O5 B4 K5 -52.9(4) 1_556 . . 1_556 ?
K6 O5 B4 O8 -113.3(4) 1_556 . . . ?
K6 O5 B4 F5 10.3(5) 1_556 . . . ?
K6 O5 B4 F6 126.8(4) 1_556 . . . ?
K6 O12 B9 O11 58.5(3) 4_655 . . . ?
K6 O12 B9 O11 -58.5(3) . . . . ?
K6 O12 B9 O10 -121.5(3) 4_655 . . . ?
K6 O12 B9 O10 121.5(3) . . . . ?
K6 O12 B7 K4 48.16(13) . . . 1_554 ?
K6 O12 B7 K4 -48.16(13) 4_655 . . 1_554 ?
K6 O12 B7 K6 96.3(3) . . . 4_655 ?
K6 O12 B7 K6 -96.3(3) 4_655 . . . ?
K6 O12 B7 K5 58.6(8) 4_655 . . 4_655 ?
K6 O12 B7 K5 -154.9(6) 4_655 . . . ?
K6 O12 B7 K5 154.9(6) . . . 4_655 ?
K6 O12 B7 K5 -58.6(8) . . . . ?
K6 O12 B7 O9 131.84(13) 4_655 . . . ?
K6 O12 B7 O9 -131.84(13) . . . . ?
K6 O12 B7 F9 -102.9(4) 4_655 . . . ?
K6 O12 B7 F9 -6.6(6) . . . . ?
K6 O12 B7 F9 102.9(4) . . . 4_655 ?
K6 O12 B7 F9 6.6(6) 4_655 . . 4_655 ?
K6 F5 B4 K2 179.66(14) 1_556 . . 6_665 ?
K6 F5 B4 K2 -75.5(2) 1_556 . . . ?
K6 F5 B4 K5 107.8(3) 1_556 . . 1_556 ?
K6 F5 B4 O8 119.8(4) 1_556 . . . ?
K6 F5 B4 O5 -9.0(4) 1_556 . . . ?
K6 F5 B4 F6 -127.0(4) 1_556 . . . ?
K6 F10 B8 F11 25.2(6) 1_556 . . . ?
K6 F10 B8 O9 146.8(7) 1_556 . . . ?
K6 F10 B8 O10 -89.0(7) 1_556 . . . ?
K7 F13 B11 K4 111.2(2) 4_654 . . 5_553 ?
K7 F13 B11 K7 51.2(3) 4_654 . . 1_554 ?
K7 F13 B11 K5 -138.5(2) 4_654 . . 5_554 ?
K7 F13 B11 K5 165.1(2) 4_654 . . 8_654 ?
K7 F13 B11 F13 104.5(4) 4_654 . . 4_655 ?
K7 F13 B11 O13 -137.0(3) 4_654 . . . ?
K7 F13 B11 O14 -9.7(5) 4_654 . . . ?
K7 F4 B2 K1 -52.6(2) 8_645 . . . ?
K7 F4 B2 K6 136.8(2) 8_645 . . 5_545 ?
K7 F4 B2 K2 -166.8(2) 8_645 . . 5_544 ?
K7 F4 B2 K3 -110.6(2) 8_645 . . 5_544 ?
K7 F4 B2 F3 -106.3(3) 8_645 . . . ?
K7 F4 B2 O2 7.8(5) 8_645 . . . ?
K7 F4 B2 O1 136.0(3) 8_645 . . . ?
K7 F1 B1 K6 -156.3(3) 8_644 . . 5_545 ?
K7 F1 B1 K2 146.0(2) 8_644 . . 5_544 ?
K7 F1 B1 K3 115.1(3) 8_644 . . 5_543 ?
K7 F1 B1 F2 85.2(4) 8_644 . . . ?
K7 F1 B1 O1 -158.4(3) 8_644 . . . ?
K7 F1 B1 O4 -31.2(6) 8_644 . . . ?
K7 O2 B3 O3 -57.8(5) 8_645 . . . ?
K7 O2 B3 O4 123.0(4) 8_645 . . . ?
K7 O2 B2 K1 95.74(17) 8_645 . . . ?
K7 O2 B2 K6 -69.8(4) 8_645 . . 5_545 ?
K7 O2 B2 K2 166.7(3) 8_645 . . 5_544 ?
K7 O2 B2 K3 49.4(3) 8_645 . . 5_544 ?
K7 O2 B2 F4 -7.2(4) 8_645 . . . ?
K7 O2 B2 F3 104.1(3) 8_645 . . . ?
K7 O2 B2 O1 -132.1(3) 8_645 . . . ?
K7 F12 B10 K4 112.1(4) . . . 5_554 ?
K7 F12 B10 K5 -159.7(4) . . . 8_654 ?
K7 F12 B10 K5 145.8(2) . . . 5_554 ?
K7 F12 B10 F12 81.9(5) . . . 4_655 ?
K7 F12 B10 O13 -160.6(3) . . . . ?
K7 F12 B10 O16 -34.9(7) . . . . ?
K7 O11 B9 O10 61.7(3) . . . . ?
K7 O11 B9 O10 -61.7(3) 4_655 . . . ?
K7 O11 B9 O12 -118.3(3) . . . . ?
K7 O11 B9 O12 118.3(3) 4_655 . . . ?
K7 O7 B6 O8 -121.7(4) 8_645 . . . ?
K7 O7 B6 O6 58.2(5) 8_645 . . . ?
K7 O14 B11 K4 47.06(11) 1_554 . . 5_553 ?
K7 O14 B11 K4 -47.06(11) 4_654 . . 5_553 ?
K7 O14 B11 K7 94.1(2) 1_554 . . 4_654 ?
K7 O14 B11 K7 -94.1(2) 4_654 . . 1_554 ?
K7 O14 B11 K5 -165.1(4) 4_654 . . 8_654 ?
K7 O14 B11 K5 70.9(5) 4_654 . . 5_554 ?
K7 O14 B11 K5 165.1(4) 1_554 . . 5_554 ?
K7 O14 B11 K5 -70.9(5) 1_554 . . 8_654 ?
K7 O14 B11 F13 -103.1(4) 4_654 . . 4_655 ?
K7 O14 B11 F13 9.0(5) 4_654 . . . ?
K7 O14 B11 F13 103.1(4) 1_554 . . . ?
K7 O14 B11 F13 -9.0(5) 1_554 . . 4_655 ?
K7 O14 B11 O13 132.94(11) 4_654 . . . ?
K7 O14 B11 O13 -132.94(11) 1_554 . . . ?
K7 O14 B12 O15 57.4(3) 4_654 . . . ?
K7 O14 B12 O15 -57.4(3) 1_554 . . . ?
K7 O14 B12 O16 -122.6(2) 4_654 . . . ?
K7 O14 B12 O16 122.6(2) 1_554 . . . ?
K2 F8 B5 K6 -158.08(16) 6_664 . . 1_556 ?
K2 F8 B5 K5 106.7(3) 6_664 . . . ?
K2 F8 B5 F7 140.1(3) 6_664 . . . ?
K2 F8 B5 O5 -99.7(4) 6_664 . . . ?
K2 F8 B5 O6 27.1(5) 6_664 . . . ?
K2 F3 B2 K1 135.97(19) 5_544 . . . ?
K2 F3 B2 K6 -58.2(3) 5_544 . . 5_545 ?
K2 F3 B2 K7 -171.56(14) 5_544 . . 8_645 ?
K2 F3 B2 K3 -113.94(15) 5_544 . . 5_544 ?
K2 F3 B2 F4 -118.4(3) 5_544 . . . ?
K2 F3 B2 O2 127.0(3) 5_544 . . . ?
K2 F3 B2 O1 -0.3(4) 5_544 . . . ?
K2 F2 B1 K6 54.4(3) 5_544 . . 5_545 ?
K2 F2 B1 K3 88.42(13) 5_544 . . 5_543 ?
K2 F2 B1 F1 118.8(3) 5_544 . . . ?
K2 F2 B1 O1 2.2(4) 5_544 . . . ?
K2 F2 B1 O4 -124.8(4) 5_544 . . . ?
K2 O8 B6 O7 -48.3(6) 6_665 . . . ?
K2 O8 B6 O6 131.8(4) 6_665 . . . ?
K2 O8 B4 K2 -69.9(8) 6_665 . . . ?
K2 O8 B4 K5 89.53(19) 6_665 . . 1_556 ?
K2 O8 B4 O5 -158.1(5) 6_665 . . . ?
K2 O8 B4 F5 76.8(4) 6_665 . . . ?
K2 O8 B4 F6 -36.6(5) 6_665 . . . ?
K2 O1 B1 K6 -116.8(2) 5_544 . . 5_545 ?
K2 O1 B1 K3 -57.9(2) 5_544 . . 5_543 ?
K2 O1 B1 F2 -2.4(5) 5_544 . . . ?
K2 O1 B1 F1 -114.3(3) 5_544 . . . ?
K2 O1 B1 O4 121.4(3) 5_544 . . . ?
K2 O1 B2 K1 -53.9(4) 5_544 . . . ?
K2 O1 B2 K6 113.16(18) 5_544 . . 5_545 ?
K2 O1 B2 K7 168.1(3) 5_544 . . 8_645 ?
K2 O1 B2 K3 56.3(3) 5_544 . . 5_544 ?
K2 O1 B2 F4 114.0(3) 5_544 . . . ?
K2 O1 B2 F3 0.3(4) 5_544 . . . ?
K2 O1 B2 O2 -122.2(3) 5_544 . . . ?
K2 O3 B3 O2 -110.9(4) 6_664 . . . ?
K2 O3 B3 O4 68.4(5) 6_664 . . . ?
K2 O5 B5 K6 114.2(4) . . . 1_556 ?
K2 O5 B5 K5 72.5(8) . . . . ?
K2 O5 B5 F8 17.9(6) . . . . ?
K2 O5 B5 F7 133.8(4) . . . . ?
K2 O5 B5 O6 -105.3(5) . . . . ?
K2 O5 B4 K2 65.4(10) . . . 6_665 ?
K2 O5 B4 K5 -151.0(3) . . . 1_556 ?
K2 O5 B4 O8 148.5(5) . . . . ?
K2 O5 B4 F5 -87.9(4) . . . . ?
K2 O5 B4 F6 28.6(5) . . . . ?
K2 F6 B4 K2 -159.9(5) 6_665 . . . ?
K2 F6 B4 K2 159.9(5) . . . 6_665 ?
K2 F6 B4 K5 145.6(3) . . . 1_556 ?
K2 F6 B4 K5 -14.3(5) 6_665 . . 1_556 ?
K2 F6 B4 O8 39.6(5) 6_665 . . . ?
K2 F6 B4 O8 -160.5(4) . . . . ?
K2 F6 B4 O5 -34.0(5) . . . . ?
K2 F6 B4 O5 166.1(3) 6_665 . . . ?
K2 F6 B4 F5 85.2(5) . . . . ?
K2 F6 B4 F5 -74.7(4) 6_665 . . . ?
K5 F13 B11 K4 -110.33(15) 5_554 . . 5_553 ?
K5 F13 B11 K7 138.5(2) 5_554 . . 4_654 ?
K5 F13 B11 K7 -170.36(16) 5_554 . . 1_554 ?
K5 F13 B11 K5 -56.4(3) 5_554 . . 8_654 ?
K5 F13 B11 F13 -117.0(4) 5_554 . . 4_655 ?
K5 F13 B11 O13 1.5(4) 5_554 . . . ?
K5 F13 B11 O14 128.7(4) 5_554 . . . ?
K5 F8 B5 K6 95.21(18) . . . 1_556 ?
K5 F8 B5 F7 33.4(3) . . . . ?
K5 F8 B5 O5 153.6(3) . . . . ?
K5 F8 B5 O6 -79.6(3) . . . . ?
K5 O8 B6 O7 64.7(5) 1_556 . . . ?
K5 O8 B6 O6 -115.2(4) 1_556 . . . ?
K5 O8 B4 K2 -159.4(7) 1_556 . . . ?
K5 O8 B4 K2 -89.53(19) 1_556 . . 6_665 ?
K5 O8 B4 O5 112.4(5) 1_556 . . . ?
K5 O8 B4 F5 -12.7(5) 1_556 . . . ?
K5 O8 B4 F6 -126.2(5) 1_556 . . . ?
K5 F12 B10 K4 -88.22(14) 8_654 . . 5_554 ?
K5 F12 B10 K5 -54.5(4) 8_654 . . 5_554 ?
K5 F12 B10 F12 -118.4(4) 8_654 . . 4_655 ?
K5 F12 B10 O13 -0.9(5) 8_654 . . . ?
K5 F12 B10 O16 124.8(5) 8_654 . . . ?
K5 O13 B11 K4 -55.83(12) 8_654 . . 5_553 ?
K5 O13 B11 K4 55.83(12) 5_554 . . 5_553 ?
K5 O13 B11 K7 -166.8(4) 8_654 . . 4_654 ?
K5 O13 B11 K7 55.1(6) 8_654 . . 1_554 ?
K5 O13 B11 K7 166.8(4) 5_554 . . 1_554 ?
K5 O13 B11 K7 -55.1(6) 5_554 . . 4_654 ?
K5 O13 B11 K5 -111.7(2) 8_654 . . 5_554 ?
K5 O13 B11 K5 111.7(2) 5_554 . . 8_654 ?
K5 O13 B11 F13 -1.6(4) 5_554 . . . ?
K5 O13 B11 F13 113.3(3) 5_554 . . 4_655 ?
K5 O13 B11 F13 -113.3(3) 8_654 . . . ?
K5 O13 B11 F13 1.6(4) 8_654 . . 4_655 ?
K5 O13 B11 O14 124.17(12) 8_654 . . . ?
K5 O13 B11 O14 -124.17(12) 5_554 . . . ?
K5 O13 B10 K4 -57.87(17) 5_554 . . 5_554 ?
K5 O13 B10 K4 57.87(16) 8_654 . . 5_554 ?
K5 O13 B10 K5 115.7(3) 8_654 . . 5_554 ?
K5 O13 B10 K5 -115.7(3) 5_554 . . 8_654 ?
K5 O13 B10 F12 -1.0(5) 5_554 . . 4_655 ?
K5 O13 B10 F12 1.0(5) 8_654 . . . ?
K5 O13 B10 F12 -114.7(3) 5_554 . . . ?
K5 O13 B10 F12 114.7(3) 8_654 . . 4_655 ?
K5 O13 B10 O16 122.13(17) 5_554 . . . ?
K5 O13 B10 O16 -122.13(16) 8_654 . . . ?
K5 F7 B5 K6 -134.1(2) . . . 1_556 ?
K5 F7 B5 F8 -31.8(3) . . . . ?
K5 F7 B5 O5 -152.7(4) . . . . ?
K5 F7 B5 O6 82.1(4) . . . . ?
K5 O3 B3 O2 117.0(4) . . . . ?
K5 O3 B3 O4 -63.7(5) . . . . ?
K5 O9 B7 K4 -49.94(8) . . . 1_554 ?
K5 O9 B7 K4 49.94(8) 4_655 . . 1_554 ?
K5 O9 B7 K6 62.1(6) . . . . ?
K5 O9 B7 K6 -62.1(6) 4_655 . . 4_655 ?
K5 O9 B7 K6 161.9(5) 4_655 . . . ?
K5 O9 B7 K6 -161.9(5) . . . 4_655 ?
K5 O9 B7 K5 99.88(17) 4_655 . . . ?
K5 O9 B7 K5 -99.88(17) . . . 4_655 ?
K5 O9 B7 F9 -6.7(5) 4_655 . . 4_655 ?
K5 O9 B7 F9 -106.5(4) . . . 4_655 ?
K5 O9 B7 F9 106.5(4) 4_655 . . . ?
K5 O9 B7 F9 6.7(5) . . . . ?
K5 O9 B7 O12 -130.06(8) 4_655 . . . ?
K5 O9 B7 O12 130.06(8) . . . . ?
K5 O9 B8 K6 -83.4(11) 4_655 . . 1_556 ?
K5 O9 B8 K6 38.1(11) . . . 1_556 ?
K5 O9 B8 F11 -27.7(10) 4_655 . . . ?
K5 O9 B8 F11 93.9(6) . . . . ?
K5 O9 B8 O10 95.6(9) 4_655 . . . ?
K5 O9 B8 O10 -142.8(6) . . . . ?
K5 O9 B8 F10 -145.2(5) 4_655 . . . ?
K5 O9 B8 F10 -23.7(8) . . . . ?
K5 O9 B8 B8 34.4(4) 4_655 . . 4_655 ?
K5 O9 B8 B8 156.0(3) . . . 4_655 ?
K5 F9 B7 K4 116.0(2) . . . 1_554 ?
K5 F9 B7 K6 164.37(17) . . . 4_655 ?
K5 F9 B7 K6 -142.1(3) . . . . ?
K5 F9 B7 K5 59.0(4) . . . 4_655 ?
K5 F9 B7 O9 -7.5(5) . . . . ?
K5 F9 B7 F9 111.5(5) . . . 4_655 ?
K5 F9 B7 O12 -135.1(5) . . . . ?
K5 F5 B4 K2 176.70(16) 1_556 . . . ?
K5 F5 B4 K2 71.83(19) 1_556 . . 6_665 ?
K5 F5 B4 O8 12.0(5) 1_556 . . . ?
K5 F5 B4 O5 -116.8(4) 1_556 . . . ?
K5 F5 B4 F6 125.1(4) 1_556 . . . ?
K5 F10 B8 K6 -125.9(3) . . . 1_556 ?
K5 F10 B8 F11 -100.7(6) . . . . ?
K5 F10 B8 O9 20.8(7) . . . . ?
K5 F10 B8 O10 145.1(7) . . . . ?
K3 F8 B5 K6 -16.4(3) 1_554 . . 1_556 ?
K3 F8 B5 K5 -111.6(2) 1_554 . . . ?
K3 F8 B5 F7 -78.2(4) 1_554 . . . ?
K3 F8 B5 O5 42.0(4) 1_554 . . . ?
K3 F8 B5 O6 168.8(2) 1_554 . . . ?
K3 F4 B2 K1 58.1(2) 5_544 . . . ?
K3 F4 B2 K6 -112.59(14) 5_544 . . 5_545 ?
K3 F4 B2 K7 110.6(2) 5_544 . . 8_645 ?
K3 F4 B2 K2 -56.1(3) 5_544 . . 5_544 ?
K3 F4 B2 F3 4.4(4) 5_544 . . . ?
K3 F4 B2 O2 118.5(3) 5_544 . . . ?
K3 F4 B2 O1 -113.4(3) 5_544 . . . ?
K3 F3 B2 K1 -110.1(2) 5_544 . . . ?
K3 F3 B2 K6 55.8(3) 5_544 . . 5_545 ?
K3 F3 B2 K7 -57.6(2) 5_544 . . 8_645 ?
K3 F3 B2 K2 113.94(15) 5_544 . . 5_544 ?
K3 F3 B2 F4 -4.4(4) 5_544 . . . ?
K3 F3 B2 O2 -119.0(3) 5_544 . . . ?
K3 F3 B2 O1 113.6(3) 5_544 . . . ?
K3 F2 B1 K6 -34.0(4) 5_543 . . 5_545 ?
K3 F2 B1 K2 -88.42(13) 5_543 . . 5_544 ?
K3 F2 B1 F1 30.4(4) 5_543 . . . ?
K3 F2 B1 O1 -86.2(4) 5_543 . . . ?
K3 F2 B1 O4 146.8(4) 5_543 . . . ?
K3 F1 B1 K6 88.54(13) 5_543 . . 5_545 ?
K3 F1 B1 K2 30.9(4) 5_543 . . 5_544 ?
K3 F1 B1 F2 -30.0(4) 5_543 . . . ?
K3 F1 B1 O1 86.4(4) 5_543 . . . ?
K3 F1 B1 O4 -146.3(4) 5_543 . . . ?
K3 F5 B4 K2 -50.3(5) . . . 6_665 ?
K3 F5 B4 K2 54.5(6) . . . . ?
K3 F5 B4 K5 -122.2(6) . . . 1_556 ?
K3 F5 B4 O8 -110.2(5) . . . . ?
K3 F5 B4 O5 121.0(5) . . . . ?
K3 F5 B4 F6 3.0(8) . . . . ?
K3 F6 B4 K2 107.3(6) 6_664 . . . ?
K3 F6 B4 K2 -92.8(4) 6_664 . . 6_665 ?
K3 F6 B4 K5 -107.1(5) 6_664 . . 1_556 ?
K3 F6 B4 O8 -53.2(7) 6_664 . . . ?
K3 F6 B4 O5 73.3(5) 6_664 . . . ?
K3 F6 B4 F5 -167.5(3) 6_664 . . . ?
K3 F10 B8 K6 129.5(17) 1_554 . . 1_556 ?
K3 F10 B8 F11 154.7(14) 1_554 . . . ?
K3 F10 B8 O9 -83.7(17) 1_554 . . . ?
K3 F10 B8 O10 40(2) 1_554 . . . ?
B9 O10 B8 K6 -142.4(2) . . . 1_556 ?
B9 O10 B8 F11 163.3(4) . . . . ?
B9 O10 B8 O9 38.1(8) . . . . ?
B9 O10 B8 F10 -84.8(7) . . . . ?
B9 O10 B8 B8 99.2(3) . . . 4_655 ?
B9 O12 B7 K4 180.000(3) . . . 1_554 ?
B9 O12 B7 K6 -131.84(14) . . . 4_655 ?
B9 O12 B7 K6 131.84(14) . . . . ?
B9 O12 B7 K5 -73.2(7) . . . 4_655 ?
B9 O12 B7 K5 73.2(7) . . . . ?
B9 O12 B7 O9 0.000(5) . . . . ?
B9 O12 B7 F9 -125.3(5) . . . 4_655 ?
B9 O12 B7 F9 125.3(5) . . . . ?
B11 O13 B10 K4 180.000(4) . . . 5_554 ?
B11 O13 B10 K5 -122.13(17) . . . 5_554 ?
B11 O13 B10 K5 122.13(17) . . . 8_654 ?
B11 O13 B10 F12 -123.1(4) . . . 4_655 ?
B11 O13 B10 F12 123.1(4) . . . . ?
B11 O13 B10 O16 0.000(6) . . . . ?
B11 O14 B12 O15 180.000(4) . . . . ?
B11 O14 B12 O16 0.000(5) . . . . ?
B5 O5 B4 K2 -144.8(4) . . . . ?
B5 O5 B4 K2 -79.4(11) . . . 6_665 ?
B5 O5 B4 K5 64.2(5) . . . 1_556 ?
B5 O5 B4 O8 3.7(7) . . . . ?
B5 O5 B4 F5 127.3(5) . . . . ?
B5 O5 B4 F6 -116.2(6) . . . . ?
B5 O6 B6 O8 12.9(6) . . . . ?
B5 O6 B6 O7 -167.0(4) . . . . ?
B3 O2 B2 K1 -132.0(4) . . . . ?
B3 O2 B2 K6 62.4(5) . . . 5_545 ?
B3 O2 B2 K7 132.2(4) . . . 8_645 ?
B3 O2 B2 K2 -61.1(5) . . . 5_544 ?
B3 O2 B2 K3 -178.4(3) . . . 5_544 ?
B3 O2 B2 F4 125.0(4) . . . . ?
B3 O2 B2 F3 -123.7(4) . . . . ?
B3 O2 B2 O1 0.1(5) . . . . ?
B3 O4 B1 K6 -55.4(6) . . . 5_545 ?
B3 O4 B1 K2 58.7(6) . . . 5_544 ?
B3 O4 B1 K3 178.6(4) . . . 5_543 ?
B3 O4 B1 F2 123.7(5) . . . . ?
B3 O4 B1 F1 -124.5(5) . . . . ?
B3 O4 B1 O1 -0.1(6) . . . . ?
B12 O14 B11 K4 180.000(2) . . . 5_553 ?
B12 O14 B11 K7 132.94(11) . . . 1_554 ?
B12 O14 B11 K7 -132.94(11) . . . 4_654 ?
B12 O14 B11 K5 62.0(4) . . . 8_654 ?
B12 O14 B11 K5 -62.0(4) . . . 5_554 ?
B12 O14 B11 F13 123.9(4) . . . 4_655 ?
B12 O14 B11 F13 -123.9(4) . . . . ?
B12 O14 B11 O13 0.000(5) . . . . ?
B12 O16 B10 K4 180.000(4) . . . 5_554 ?
B12 O16 B10 K5 55.9(4) . . . 5_554 ?
B12 O16 B10 K5 -55.9(4) . . . 8_654 ?
B12 O16 B10 F12 -123.4(5) . . . . ?
B12 O16 B10 F12 123.4(5) . . . 4_655 ?
B12 O16 B10 O13 0.000(6) . . . . ?
B1 O1 B2 K1 66.9(6) . . . . ?
B1 O1 B2 K6 -126.0(4) . . . 5_545 ?
B1 O1 B2 K7 -71.1(6) . . . 8_645 ?
B1 O1 B2 K2 120.9(4) . . . 5_544 ?
B1 O1 B2 K3 177.2(3) . . . 5_544 ?
B1 O1 B2 F4 -125.1(4) . . . . ?
B1 O1 B2 F3 121.2(4) . . . . ?
B1 O1 B2 O2 -1.3(6) . . . . ?
B1 O4 B3 O2 -1.1(6) . . . . ?
B1 O4 B3 O3 179.7(4) . . . . ?
B10 O13 B11 K4 180.000(3) . . . 5_553 ?
B10 O13 B11 K7 69.0(5) . . . 4_654 ?
B10 O13 B11 K7 -69.0(5) . . . 1_554 ?
B10 O13 B11 K5 124.17(12) . . . 5_554 ?
B10 O13 B11 K5 -124.17(12) . . . 8_654 ?
B10 O13 B11 F13 122.6(3) . . . . ?
B10 O13 B11 F13 -122.6(3) . . . 4_655 ?
B10 O13 B11 O14 0.000(6) . . . . ?
B10 O16 B12 O15 180.000(4) . . . . ?
B10 O16 B12 O14 0.000(6) . . . . ?
B6 O8 B4 K2 66.7(9) . . . . ?
B6 O8 B4 K2 136.6(4) . . . 6_665 ?
B6 O8 B4 K5 -133.9(4) . . . 1_556 ?
B6 O8 B4 O5 -21.5(7) . . . . ?
B6 O8 B4 F5 -146.6(4) . . . . ?
B6 O8 B4 F6 99.9(6) . . . . ?
B6 O6 B5 K6 33.6(7) . . . 1_556 ?
B6 O6 B5 K5 151.7(3) . . . . ?
B6 O6 B5 F8 -154.8(4) . . . . ?
B6 O6 B5 F7 94.0(5) . . . . ?
B6 O6 B5 O5 -29.3(6) . . . . ?
B7 O9 B8 K6 142.2(9) . . . 1_556 ?
B7 O9 B8 F11 -162.1(4) . . . . ?
B7 O9 B8 O10 -38.7(8) . . . . ?
B7 O9 B8 F10 80.4(8) . . . . ?
B7 O9 B8 B8 -100.0(3) . . . 4_655 ?
B7 O12 B9 O11 180.000(4) . . . . ?
B7 O12 B9 O10 0.000(6) . . . . ?
B2 O2 B3 O3 -179.7(4) . . . . ?
B2 O2 B3 O4 1.1(6) . . . . ?
B2 O1 B1 K6 123.1(4) . . . 5_545 ?
B2 O1 B1 K2 -120.1(4) . . . 5_544 ?
B2 O1 B1 K3 -177.9(3) . . . 5_543 ?
B2 O1 B1 F2 -122.5(5) . . . . ?
B2 O1 B1 F1 125.6(4) . . . . ?
B2 O1 B1 O4 1.3(6) . . . . ?
B4 O8 B6 O7 -167.0(4) . . . . ?
B4 O8 B6 O6 13.0(6) . . . . ?
B4 O5 B5 K6 -120.1(5) . . . 1_556 ?
B4 O5 B5 K5 -161.8(6) . . . . ?
B4 O5 B5 F8 143.6(4) . . . . ?
B4 O5 B5 F7 -100.4(6) . . . . ?
B4 O5 B5 O6 20.4(6) . . . . ?
B8 F11 B8 K6 -150.0(3) 4_655 . . 1_556 ?
B8 F11 B8 O9 62.2(6) 4_655 . . . ?
B8 F11 B8 O10 -64.3(6) 4_655 . . . ?
B8 F11 B8 F10 -176.2(4) 4_655 . . . ?
B8 O9 B7 K4 160.0(4) 4_655 . . 1_554 ?
B8 O9 B7 K4 -160.0(4) . . . 1_554 ?
B8 O9 B7 K6 88.0(6) . . . 4_655 ?
B8 O9 B7 K6 48.0(8) 4_655 . . 4_655 ?
B8 O9 B7 K6 -48.0(8) . . . . ?
B8 O9 B7 K6 -88.0(6) 4_655 . . . ?
B8 O9 B7 K5 -150.1(5) 4_655 . . . ?
B8 O9 B7 K5 150.1(5) . . . 4_655 ?
B8 O9 B7 K5 110.0(4) 4_655 . . 4_655 ?
B8 O9 B7 K5 -110.0(4) . . . . ?
B8 O9 B7 F9 103.4(7) 4_655 . . 4_655 ?
B8 O9 B7 F9 -103.4(7) . . . . ?
B8 O9 B7 F9 143.4(6) . . . 4_655 ?
B8 O9 B7 F9 -143.4(6) 4_655 . . . ?
B8 O9 B7 O12 -20.0(4) 4_655 . . . ?
B8 O9 B7 O12 20.0(4) . . . . ?
B8 O9 B8 K6 -117.8(9) 4_655 . . 1_556 ?
B8 O9 B8 F11 -62.1(6) 4_655 . . . ?
B8 O9 B8 O10 61.2(7) 4_655 . . . ?
B8 O9 B8 F10 -179.6(6) 4_655 . . . ?
B8 O10 B9 O11 160.5(4) . . . . ?
B8 O10 B9 O11 -160.5(4) 4_655 . . . ?
B8 O10 B9 O12 -19.5(4) . . . . ?
B8 O10 B9 O12 19.5(4) 4_655 . . . ?
B8 O10 B8 K6 118.35(18) 4_655 . . 1_556 ?
B8 O10 B8 F11 64.0(6) 4_655 . . . ?
B8 O10 B8 O9 -61.2(8) 4_655 . . . ?
B8 O10 B8 F10 176.0(6) 4_655 . . . ?

loop_
_twin_individual_id
_twin_individual_mass_fraction_refined
1 0.924(19)
2 0.076(19)
